data_7063496
loop_
_publ_author_name
'Du, Jun'
'Shi, Zhi-Qiang'
'Wang, Cong'
'Cui, Peng'

_publ_section_title
;
 Ligand redistribution reactions for the synthesis of heterobimetallic
 rare-earth metal complexes of Co(ii) and Fe(ii)
;
_journal_issue 44
_journal_name_full 'New Journal of Chemistry'
_journal_page_first 18695
_journal_page_last 18699
_journal_paper_doi 10.1039/D4NJ03582H
_journal_volume 48
_journal_year 2024
_chemical_formula_moiety 'C64 H58 Cl Fe2 N4 P3, 3(C4 H8 O)'
_chemical_formula_sum 'C76 H82 Cl Fe2 N4 O3 P3'
_chemical_formula_weight 1339.51
_space_group_crystal_system monoclinic
_space_group_IT_number 14
_space_group_name_Hall '-P 2yn'
_space_group_name_H-M_alt 'P 1 21/n 1'
_atom_sites_solution_hydrogens geom
_atom_sites_solution_primary dual
_atom_sites_solution_secondary difmap
_audit_creation_date 2024-09-16
_audit_creation_method
;
Olex2 1.5
(compiled 2022.04.07 svn.rca3783a0 for OlexSys, GUI svn.r6498)
;
_audit_update_record
;
2024-10-06 deposited with the CCDC.	2024-10-16 downloaded from the CCDC.
;
_cell_angle_alpha 90
_cell_angle_beta 96.105(3)
_cell_angle_gamma 90
_cell_formula_units_Z 4
_cell_length_a 17.770(2)
_cell_length_b 12.4984(12)
_cell_length_c 33.750(4)
_cell_measurement_reflns_used 9533
_cell_measurement_temperature 273(2)
_cell_measurement_theta_max 24.96
_cell_measurement_theta_min 2.94
_cell_volume 7453.2(14)
_computing_cell_refinement 'SAINT V8.38A (?, 2016)'
_computing_data_collection 'Bruker D8 Venture diffractometer'
_computing_data_reduction 'SAINT V8.38A (?, 2016)'
_computing_molecular_graphics 'Olex2 1.5 (Dolomanov et al., 2009)'
_computing_publication_material 'Olex2 1.5 (Dolomanov et al., 2009)'
_computing_structure_refinement 'SHELXL 2019/3 (Sheldrick, 2015)'
_computing_structure_solution 'SHELXT 2014/5 (Sheldrick, 2014)'
_diffrn_ambient_temperature 273(2)
_diffrn_detector 'CCD area detector'
_diffrn_detector_area_resol_mean 7.9
_diffrn_detector_type 'CCD area detector'
_diffrn_measured_fraction_theta_full 0.998
_diffrn_measured_fraction_theta_max 0.956
_diffrn_measurement_device 'three-circle diffractometer'
_diffrn_measurement_device_type 'Bruker D8 Venture'
_diffrn_measurement_method 'phi and omega scans'
_diffrn_radiation_monochromator graphite
_diffrn_radiation_probe x-ray
_diffrn_radiation_type MoK\a
_diffrn_radiation_wavelength 0.71073
_diffrn_reflns_av_R_equivalents 0.0829
_diffrn_reflns_av_unetI/netI 0.0428
_diffrn_reflns_Laue_measured_fraction_full 0.998
_diffrn_reflns_Laue_measured_fraction_max 0.956
_diffrn_reflns_limit_h_max 23
_diffrn_reflns_limit_h_min -23
_diffrn_reflns_limit_k_max 16
_diffrn_reflns_limit_k_min -16
_diffrn_reflns_limit_l_max 45
_diffrn_reflns_limit_l_min -44
_diffrn_reflns_number 297703
_diffrn_reflns_point_group_measured_fraction_full 0.998
_diffrn_reflns_point_group_measured_fraction_max 0.956
_diffrn_reflns_theta_full 25.242
_diffrn_reflns_theta_max 28.516
_diffrn_reflns_theta_min 2.783
_diffrn_source 'sealed X-ray tube'
_diffrn_source_target Mo
_exptl_absorpt_coefficient_mu 0.536
_exptl_absorpt_correction_T_max 0.7456
_exptl_absorpt_correction_T_min 0.4945
_exptl_absorpt_correction_type multi-scan
_exptl_absorpt_process_details SADABS
_exptl_crystal_colour 'clear light colourless'
_exptl_crystal_colour_lustre clear
_exptl_crystal_colour_modifier light
_exptl_crystal_colour_primary colourless
_exptl_crystal_density_diffrn 1.194
_exptl_crystal_density_method 'not measured'
_exptl_crystal_description block
_exptl_crystal_F_000 2816
_exptl_crystal_size_max 0.22
_exptl_crystal_size_mid 0.21
_exptl_crystal_size_min 0.21
_refine_diff_density_max 0.477
_refine_diff_density_min -0.472
_refine_diff_density_rms 0.075
_refine_ls_extinction_method none
_refine_ls_goodness_of_fit_ref 1.079
_refine_ls_hydrogen_treatment constr
_refine_ls_matrix_type full
_refine_ls_number_parameters 1186
_refine_ls_number_reflns 18089
_refine_ls_number_restraints 1439
_refine_ls_restrained_S_all 1.054
_refine_ls_R_factor_all 0.1280
_refine_ls_R_factor_gt 0.0737
_refine_ls_shift/su_max 0.001
_refine_ls_shift/su_mean 0.000
_refine_ls_structure_factor_coef Fsqd
_refine_ls_weighting_details 'w=1/[\s^2^(Fo^2^)+(0.1053P)^2^+9.1673P] where P=(Fo^2^+2Fc^2^)/3'
_refine_ls_weighting_scheme calc
_refine_ls_wR_factor_gt 0.1966
_refine_ls_wR_factor_ref 0.2369
_reflns_Friedel_coverage 0.000
_reflns_number_gt 11060
_reflns_number_total 18089
_reflns_threshold_expression 'I > 2\s(I)'
_cod_data_source_file d4nj03582h2.cif
_cod_data_source_block 6
_cod_depositor_comments 'Adding full bibliography for 7063493--7063496.cif.'
_cod_original_cell_volume 7453.1(14)
_cod_database_code 7063496
_shelx_shelxl_version_number 2019/3
_shelx_space_group_comment
;
The symmetry employed for this shelxl refinement is uniquely defined
by the following loop, which should always be used as a source of
symmetry information in preference to the above space-group names.
They are only intended as comments.
;
_shelx_estimated_absorpt_t_max 0.896
_shelx_estimated_absorpt_t_min 0.891
_olex2_refinement_description
;
1. Fixed Uiso
 At 1.2 times of:
  All C(H) groups, All C(H,H) groups
2. Restrained distances
 O1-C68 = O1-C65 = O2-C72 = O2-C69 = O3-C73 = O3-C76 = O4-C77 = O4-C80
 1.43 with sigma of 0.01
 C72-C71 = C70-C69 = C71-C70 = C68-C67 = C67-C66 = C66-C65 = C74-C73 = C75-C74
 = C76-C75 = C78-C77 = C79-C78 = C80-C79
 1.54 with sigma of 0.01
 O1-C66 = O1-C67 = O2-C70 = O2-C71 = O3-C74 = O3-C75 = O4-C78 = O4-C79
 2.426 with sigma of 0.02
 C68-C66 = C67-C65 = C72-C70 = C71-C69 = C73-C75 = C76-C74 = C77-C79 = C80-C78
 2.515 with sigma of 0.02
 C68-C65 = C72-C69 = C73-C76 = C77-C80
 2.336 with sigma of 0.02
3. Restrained planarity
 C42A, C40A, C39, C43A, C41A, C44A, N4
 with sigma of 0.01
 C64A, C62A, C61A, C59A, C63A, C60A, P3
 with sigma of 0.01
4. Uiso/Uaniso restraints and constraints
C73 \\sim C74 \\sim C75 \\sim C76 \\sim O3 \\sim C73A \\sim C74A \\sim C75A
\\sim C76A \\sim O3A: within 2A with sigma of 0.01 and sigma for terminal atoms
of 0.02 within 2A
C65 \\sim C66 \\sim C67 \\sim C68 \\sim O1 \\sim C65A \\sim C66A \\sim C67A
\\sim C68A \\sim O1A: within 2A with sigma of 0.01 and sigma for terminal atoms
of 0.02 within 2A
C77 \\sim C78 \\sim C79 \\sim C80 \\sim O4 \\sim C77A \\sim C78A \\sim C79A
\\sim C80A \\sim O4A: within 2A with sigma of 0.01 and sigma for terminal atoms
of 0.02 within 2A
C69 \\sim C70 \\sim C71 \\sim C72 \\sim O2 \\sim C69A \\sim C70A \\sim C71A
\\sim C72A \\sim O2A: within 2A with sigma of 0.01 and sigma for terminal atoms
of 0.02 within 2A
C39 \\sim C40 \\sim C41 \\sim C42 \\sim C43 \\sim C44 \\sim C40A \\sim C41A
\\sim C42A \\sim C43A \\sim C44A: within 2A with sigma of 0.01 and sigma for
terminal atoms of 0.02 within 2A
P3 \\sim C53 \\sim C54 \\sim C55 \\sim C56 \\sim C57 \\sim C58 \\sim C59 \\sim
C60 \\sim C61 \\sim C62 \\sim C63 \\sim C64 \\sim C53A \\sim C54A \\sim C55A
\\sim C56A \\sim C57A \\sim C58A \\sim C59A \\sim C60A \\sim C61A \\sim C62A
\\sim C63A \\sim C64A: within 2A with sigma of 0.01 and sigma for terminal
atoms of 0.02 within 2A
Uanis(C73) \\sim Ueq, Uanis(C74) \\sim Ueq, Uanis(C75) \\sim Ueq, Uanis(C76)
\\sim Ueq, Uanis(O3) \\sim Ueq, Uanis(C73A) \\sim Ueq, Uanis(C74A) \\sim Ueq,
Uanis(C75A) \\sim Ueq, Uanis(C76A) \\sim Ueq, Uanis(O3A) \\sim Ueq: with sigma
of 0.01 and sigma for terminal atoms of 0.02
Uanis(C77) \\sim Ueq, Uanis(C78) \\sim Ueq, Uanis(C79) \\sim Ueq, Uanis(C80)
\\sim Ueq, Uanis(O4) \\sim Ueq, Uanis(C77A) \\sim Ueq, Uanis(C78A) \\sim Ueq,
Uanis(C79A) \\sim Ueq, Uanis(C80A) \\sim Ueq, Uanis(O4A) \\sim Ueq: with sigma
of 0.01 and sigma for terminal atoms of 0.02
5. Same fragment restrains
{C39, C40A, C41A, C42A, C43A, C44A} sigma for 1-2: 0.01, 1-3: 0.02
as in
{C39, C40, C41, C42, C43, C44}
{P3, C53A, C54A, C55A, C56A, C57A, C58A, C59A, C60A, C61A, C62A, C63A, C64A}
sigma for 1-2: 0.01, 1-3: 0.02
as in
{P3, C53, C54, C55, C56, C57, C58, C59, C60, C61, C62, C63, C64}
{C65A, C66A, C67A, C68A, O1A} sigma for 1-2: 0.01, 1-3: 0.02
as in
{C65, C66, C67, C68, O1}
{C69A, C70A, C71A, C72A, O2A} sigma for 1-2: 0.01, 1-3: 0.02
as in
{C69, C70, C71, C72, O2}
{C73A, C74A, C75A, C76A, O3A} sigma for 1-2: 0.01, 1-3: 0.02
as in
{C73, C74, C75, C76, O3}
{C77A, C78A, C79A, C80A, O4A} sigma for 1-2: 0.01, 1-3: 0.02
as in
{C77, C78, C79, C80, O4}
6. Others
 Sof(C65A)=Sof(H65C)=Sof(H65D)=Sof(C66A)=Sof(H66C)=Sof(H66D)=Sof(C67A)=
 Sof(H67C)=Sof(H67D)=Sof(C68A)=Sof(H68C)=Sof(H68D)=Sof(O1A)=1-FVAR(1)
 Sof(C65)=Sof(H65A)=Sof(H65B)=Sof(C66)=Sof(H66A)=Sof(H66B)=Sof(C67)=Sof(H67A)=
 Sof(H67B)=Sof(C68)=Sof(H68A)=Sof(H68B)=Sof(O1)=FVAR(1)
 Sof(C69A)=Sof(H69C)=Sof(H69D)=Sof(C70A)=Sof(H70C)=Sof(H70D)=Sof(C71A)=
 Sof(H71C)=Sof(H71D)=Sof(C72A)=Sof(H72C)=Sof(H72D)=Sof(O2A)=1-FVAR(2)
 Sof(C69)=Sof(H69A)=Sof(H69B)=Sof(C70)=Sof(H70A)=Sof(H70B)=Sof(C71)=Sof(H71A)=
 Sof(H71B)=Sof(C72)=Sof(H72A)=Sof(H72B)=Sof(O2)=FVAR(2)
 Sof(C73A)=Sof(H73C)=Sof(H73D)=Sof(C74A)=Sof(H74C)=Sof(H74D)=Sof(C75A)=
 Sof(H75C)=Sof(H75D)=Sof(C76A)=Sof(H76C)=Sof(H76D)=Sof(O3A)=0.5*(1-FVAR(4))
 Sof(C73)=Sof(H73A)=Sof(H73B)=Sof(C74)=Sof(H74A)=Sof(H74B)=Sof(C75)=Sof(H75A)=
 Sof(H75B)=Sof(C76)=Sof(H76A)=Sof(H76B)=Sof(O3)=0.5*FVAR(4)
 Sof(C77A)=Sof(H77C)=Sof(H77D)=Sof(C78A)=Sof(H78C)=Sof(H78D)=Sof(C79A)=
 Sof(H79C)=Sof(H79D)=Sof(C80A)=Sof(H80C)=Sof(H80D)=Sof(O4A)=0.5*(1-FVAR(5))
 Sof(C77)=Sof(H77A)=Sof(H77B)=Sof(C78)=Sof(H78A)=Sof(H78B)=Sof(C79)=Sof(H79A)=
 Sof(H79B)=Sof(C80)=Sof(H80A)=Sof(H80B)=Sof(O4)=0.5*FVAR(5)
 Sof(C53A)=Sof(C54A)=Sof(H54A)=Sof(C55A)=Sof(H55A)=Sof(C56A)=Sof(H56A)=
 Sof(C57A)=Sof(H57A)=Sof(C58A)=Sof(H58A)=Sof(C59A)=Sof(C60A)=Sof(H60A)=
 Sof(C61A)=Sof(H61A)=Sof(C62A)=Sof(H62A)=Sof(C63A)=Sof(H63A)=Sof(C64A)=
 Sof(H64A)=1-FVAR(5)
 Sof(C53)=Sof(C54)=Sof(H54)=Sof(C55)=Sof(H55)=Sof(C56)=Sof(H56)=Sof(C57)=
 Sof(H57)=Sof(C58)=Sof(H58)=Sof(C59)=Sof(C60)=Sof(H60)=Sof(C61)=Sof(H61)=
 Sof(C62)=Sof(H62)=Sof(C63)=Sof(H63)=Sof(C64)=Sof(H64)=FVAR(5)
 Sof(C40A)=Sof(H40A)=Sof(C41A)=Sof(H41A)=Sof(C42A)=Sof(H42A)=Sof(C43A)=
 Sof(H43A)=Sof(C44A)=Sof(H44A)=1-FVAR(6)
 Sof(C40)=Sof(H40)=Sof(C41)=Sof(H41)=Sof(C42)=Sof(H42)=Sof(C43)=Sof(H43)=
 Sof(C44)=Sof(H44)=FVAR(6)
7.a Secondary CH2 refined with riding coordinates:
 C7(H7A,H7B), C26(H26A,H26B), C45(H45A,H45B), C52(H52A,H52B), C65(H65A,H65B),
 C66(H66A,H66B), C67(H67A,H67B), C68(H68A,H68B), C69(H69A,H69B), C70(H70A,H70B),
  C71(H71A,H71B), C72(H72A,H72B), C73(H73A,H73B), C74(H74A,H74B), C75(H75A,
 H75B), C76(H76A,H76B), C77(H77A,H77B), C78(H78A,H78B), C79(H79A,H79B),
 C80(H80A,H80B), C65A(H65C,H65D), C66A(H66C,H66D), C67A(H67C,H67D), C68A(H68C,
 H68D), C69A(H69C,H69D), C70A(H70C,H70D), C71A(H71C,H71D), C72A(H72C,H72D),
 C73A(H73C,H73D), C74A(H74C,H74D), C75A(H75C,H75D), C76A(H76C,H76D), C77A(H77C,
 H77D), C78A(H78C,H78D), C79A(H79C,H79D), C80A(H80C,H80D)
7.b Aromatic/amide H refined with riding coordinates:
 C2(H2), C3(H3), C4(H4), C5(H5), C6(H6), C9(H9), C10(H10), C11(H11), C12(H12),
 C13(H13), C15(H15), C16(H16), C17(H17), C18(H18), C19(H19), C21(H21), C22(H22),
  C23(H23), C24(H24), C25(H25), C28(H28), C29(H29), C30(H30), C31(H31),
 C32(H32), C34(H34), C35(H35), C36(H36), C37(H37), C38(H38), C40(H40), C41(H41),
  C42(H42), C43(H43), C44(H44), C47(H47), C48(H48), C49(H49), C50(H50),
 C51(H51), C54(H54), C55(H55), C56(H56), C57(H57), C58(H58), C60(H60), C61(H61),
  C62(H62), C63(H63), C64(H64), C54A(H54A), C55A(H55A), C56A(H56A), C57A(H57A),
 C58A(H58A), C60A(H60A), C61A(H61A), C62A(H62A), C63A(H63A), C64A(H64A),
 C40A(H40A), C41A(H41A), C42A(H42A), C43A(H43A), C44A(H44A)
;
_olex2_submission_special_instructions 'No special instructions were received'

loop_
_space_group_symop_operation_xyz
'x, y, z'
'-x+1/2, y+1/2, -z+1/2'
'-x, -y, -z'
'x-1/2, -y-1/2, z-1/2'

loop_
_atom_site_label
_atom_site_type_symbol
_atom_site_fract_x
_atom_site_fract_y
_atom_site_fract_z
_atom_site_U_iso_or_equiv
_atom_site_adp_type
_atom_site_occupancy
_atom_site_site_symmetry_order
_atom_site_calc_flag
_atom_site_refinement_flags_posn
_atom_site_refinement_flags_adp
_atom_site_refinement_flags_occupancy
_atom_site_disorder_assembly
_atom_site_disorder_group
C1 C 0.4429(3) 0.4660(3) 0.38939(14) 0.0580(10) Uani 1 1 d . . . . .
C2 C 0.4473(3) 0.3645(4) 0.40716(15) 0.0680(12) Uani 1 1 d . . . . .
H2 H 0.488172 0.348009 0.425695 0.082 Uiso 1 1 calc R U . . .
C3 C 0.3921(4) 0.2888(4) 0.3976(2) 0.0897(17) Uani 1 1 d . . . . .
H3 H 0.395696 0.222444 0.410177 0.108 Uiso 1 1 calc R U . . .
C4 C 0.3319(4) 0.3099(5) 0.3698(2) 0.102(2) Uani 1 1 d . . . . .
H4 H 0.296913 0.256536 0.362083 0.123 Uiso 1 1 calc R U . . .
C5 C 0.3236(3) 0.4108(6) 0.3535(2) 0.0936(18) Uani 1 1 d . . . . .
H5 H 0.280904 0.426961 0.336144 0.112 Uiso 1 1 calc R U . . .
C6 C 0.3786(3) 0.4886(4) 0.36287(16) 0.0722(13) Uani 1 1 d . . . . .
H6 H 0.372786 0.556193 0.351432 0.087 Uiso 1 1 calc R U . . .
C7 C 0.5518(3) 0.5345(3) 0.43151(13) 0.0566(10) Uani 1 1 d . . . . .
H7A H 0.592683 0.485836 0.427270 0.068 Uiso 1 1 calc R U . . .
H7B H 0.525429 0.506915 0.453097 0.068 Uiso 1 1 calc R U . . .
C8 C 0.5183(3) 0.7282(3) 0.47298(13) 0.0577(10) Uani 1 1 d . . . . .
C9 C 0.4459(3) 0.6880(4) 0.47165(16) 0.0726(13) Uani 1 1 d . . . . .
H9 H 0.431840 0.629360 0.455605 0.087 Uiso 1 1 calc R U . . .
C10 C 0.3929(4) 0.7356(5) 0.49454(19) 0.0924(18) Uani 1 1 d . . . . .
H10 H 0.344328 0.707753 0.494064 0.111 Uiso 1 1 calc R U . . .
C11 C 0.4139(4) 0.8237(5) 0.51758(18) 0.0913(18) Uani 1 1 d . . . . .
H11 H 0.379004 0.855693 0.532483 0.110 Uiso 1 1 calc R U . . .
C12 C 0.4851(4) 0.8645(4) 0.51883(17) 0.0867(17) Uani 1 1 d . . . . .
H12 H 0.498547 0.924069 0.534509 0.104 Uiso 1 1 calc R U . . .
C13 C 0.5381(3) 0.8170(4) 0.49658(16) 0.0740(13) Uani 1 1 d . . . . .
H13 H 0.586738 0.844927 0.497575 0.089 Uiso 1 1 calc R U . . .
C14 C 0.6680(3) 0.6424(3) 0.48169(13) 0.0587(10) Uani 1 1 d . . . . .
C15 C 0.6616(3) 0.5679(5) 0.51171(17) 0.0825(15) Uani 1 1 d . . . . .
H15 H 0.615946 0.531875 0.512454 0.099 Uiso 1 1 calc R U . . .
C16 C 0.7199(4) 0.5458(6) 0.5401(2) 0.0994(19) Uani 1 1 d . . . . .
H16 H 0.713822 0.495644 0.559840 0.119 Uiso 1 1 calc R U . . .
C17 C 0.7872(4) 0.5976(7) 0.5394(2) 0.107(2) Uani 1 1 d . . . . .
H17 H 0.827379 0.582230 0.558515 0.128 Uiso 1 1 calc R U . . .
C18 C 0.7957(4) 0.6732(7) 0.5102(2) 0.121(3) Uani 1 1 d . . . . .
H18 H 0.841402 0.709139 0.509692 0.145 Uiso 1 1 calc R U . . .
C19 C 0.7354(3) 0.6946(5) 0.48183(17) 0.0893(17) Uani 1 1 d . . . . .
H19 H 0.741072 0.745887 0.462393 0.107 Uiso 1 1 calc R U . . .
C20 C 0.7943(2) 0.7799(3) 0.38422(13) 0.0563(10) Uani 1 1 d . . . . .
C21 C 0.8625(3) 0.7389(5) 0.40213(18) 0.0797(14) Uani 1 1 d . . . . .
H21 H 0.864682 0.668581 0.411211 0.096 Uiso 1 1 calc R U . . .
C22 C 0.9274(3) 0.8019(6) 0.4066(2) 0.105(2) Uani 1 1 d . . . . .
H22 H 0.972290 0.773429 0.418891 0.126 Uiso 1 1 calc R U . . .
C23 C 0.9259(4) 0.9058(6) 0.3930(3) 0.113(2) Uani 1 1 d . . . . .
H23 H 0.969620 0.947133 0.395284 0.136 Uiso 1 1 calc R U . . .
C24 C 0.8581(4) 0.9471(5) 0.3761(2) 0.0895(17) Uani 1 1 d . . . . .
H24 H 0.855838 1.017682 0.367297 0.107 Uiso 1 1 calc R U . . .
C25 C 0.7941(3) 0.8858(4) 0.37200(14) 0.0642(11) Uani 1 1 d . . . . .
H25 H 0.749044 0.916008 0.360678 0.077 Uiso 1 1 calc R U . . .
C26 C 0.7370(2) 0.6041(3) 0.37946(14) 0.0560(10) Uani 1 1 d . . . . .
H26A H 0.733435 0.577753 0.406223 0.067 Uiso 1 1 calc R U . . .
H26B H 0.786637 0.586003 0.372014 0.067 Uiso 1 1 calc R U . . .
C27 C 0.6787(3) 0.3992(3) 0.35713(13) 0.0552(10) Uani 1 1 d . . . . .
C28 C 0.7491(3) 0.3533(4) 0.3567(2) 0.0884(17) Uani 1 1 d . . . . .
H28 H 0.789327 0.393339 0.349108 0.106 Uiso 1 1 calc R U . . .
C29 C 0.7597(4) 0.2473(4) 0.3676(2) 0.097(2) Uani 1 1 d . . . . .
H29 H 0.807477 0.216942 0.367628 0.117 Uiso 1 1 calc R U . . .
C30 C 0.7019(4) 0.1869(4) 0.37811(17) 0.0839(16) Uani 1 1 d . . . . .
H30 H 0.710174 0.116084 0.385870 0.101 Uiso 1 1 calc R U . . .
C31 C 0.6317(3) 0.2302(4) 0.37730(17) 0.0767(14) Uani 1 1 d . . . . .
H31 H 0.591455 0.188132 0.383608 0.092 Uiso 1 1 calc R U . . .
C32 C 0.6196(3) 0.3358(3) 0.36722(15) 0.0672(12) Uani 1 1 d . . . . .
H32 H 0.571442 0.364954 0.367175 0.081 Uiso 1 1 calc R U . . .
C33 C 0.7038(2) 0.5510(3) 0.29726(13) 0.0557(10) Uani 1 1 d . . . . .
C34 C 0.7448(3) 0.6398(4) 0.28682(15) 0.0686(12) Uani 1 1 d . . . . .
H34 H 0.754489 0.695371 0.304966 0.082 Uiso 1 1 calc R U . . .
C35 C 0.7716(3) 0.6463(5) 0.24957(17) 0.0803(15) Uani 1 1 d . . . . .
H35 H 0.800227 0.704806 0.243126 0.096 Uiso 1 1 calc R U . . .
C36 C 0.7551(4) 0.5653(5) 0.22237(17) 0.0902(17) Uani 1 1 d . . . . .
H36 H 0.771732 0.570464 0.197230 0.108 Uiso 1 1 calc R U . . .
C37 C 0.7145(4) 0.4771(5) 0.23173(16) 0.0849(16) Uani 1 1 d . . . . .
H37 H 0.704718 0.422388 0.213211 0.102 Uiso 1 1 calc R U . . .
C38 C 0.6883(3) 0.4696(4) 0.26876(14) 0.0662(12) Uani 1 1 d . . . . .
H38 H 0.660257 0.410251 0.274894 0.079 Uiso 1 1 calc R U . . .
C39 C 0.5204(3) 0.8608(3) 0.23314(12) 0.0623(10) Uani 1 1 d D U . . .
C40 C 0.4539(7) 0.9093(18) 0.2169(5) 0.083(3) Uani 0.39(3) 1 d D U P A 1
H40 H 0.408254 0.893432 0.226714 0.099 Uiso 0.39(3) 1 calc R U P A 1
C41 C 0.4558(11) 0.9821(17) 0.1856(5) 0.086(3) Uani 0.39(3) 1 d D U P A 1
H41 H 0.411309 1.012071 0.173457 0.103 Uiso 0.39(3) 1 calc R U P A 1
C42 C 0.5237(14) 1.0088(13) 0.1731(5) 0.078(3) Uani 0.39(3) 1 d D U P A 1
H42 H 0.525083 1.053104 0.151068 0.094 Uiso 0.39(3) 1 calc R U P A 1
C43 C 0.5895(11) 0.9715(16) 0.1924(6) 0.076(3) Uani 0.39(3) 1 d D U P A 1
H43 H 0.635586 0.996412 0.185288 0.091 Uiso 0.39(3) 1 calc R U P A 1
C44 C 0.5883(6) 0.8961(16) 0.2227(5) 0.069(3) Uani 0.39(3) 1 d D U P A 1
H44 H 0.633338 0.869907 0.235642 0.083 Uiso 0.39(3) 1 calc R U P A 1
C45 C 0.5240(3) 0.6736(3) 0.25040(13) 0.0619(11) Uani 1 1 d . . . . .
H45A H 0.575952 0.650474 0.249917 0.074 Uiso 1 1 calc R U . . .
H45B H 0.499245 0.670738 0.223376 0.074 Uiso 1 1 calc R U . . .
C46 C 0.4851(2) 0.8500(3) 0.34772(13) 0.0556(10) Uani 1 1 d . . . . .
C47 C 0.4698(3) 0.9491(3) 0.32941(16) 0.0699(12) Uani 1 1 d . . . . .
H47 H 0.496457 0.970981 0.308562 0.084 Uiso 1 1 calc R U . . .
C48 C 0.4144(3) 1.0148(4) 0.3426(2) 0.0868(16) Uani 1 1 d . . . . .
H48 H 0.404265 1.080245 0.330077 0.104 Uiso 1 1 calc R U . . .
C49 C 0.3748(3) 0.9869(5) 0.3730(2) 0.0879(17) Uani 1 1 d . . . . .
H49 H 0.339230 1.033200 0.381885 0.105 Uiso 1 1 calc R U . . .
C50 C 0.3882(3) 0.8890(4) 0.39035(19) 0.0845(15) Uani 1 1 d . . . . .
H50 H 0.360390 0.868024 0.410871 0.101 Uiso 1 1 calc R U . . .
C51 C 0.4419(3) 0.8210(4) 0.37808(15) 0.0682(12) Uani 1 1 d . . . . .
H51 H 0.449514 0.754609 0.390255 0.082 Uiso 1 1 calc R U . . .
C52 C 0.5761(2) 0.8051(3) 0.30096(12) 0.0544(9) Uani 1 1 d . . . . .
H52A H 0.621503 0.762990 0.299366 0.065 Uiso 1 1 calc R U . . .
H52B H 0.590398 0.879996 0.301433 0.065 Uiso 1 1 calc R U . . .
Cl1 Cl 0.62586(8) 0.94540(8) 0.41630(4) 0.0724(3) Uani 1 1 d . . . . .
Fe1 Fe 0.53521(3) 0.62129(4) 0.35016(2) 0.05016(16) Uani 1 1 d . . . . .
Fe2 Fe 0.62906(3) 0.78126(4) 0.38903(2) 0.04901(16) Uani 1 1 d . . . . .
N1 N 0.4995(2) 0.5440(3) 0.39514(11) 0.0546(8) Uani 1 1 d . . . . .
N2 N 0.72705(19) 0.7203(2) 0.37855(10) 0.0531(8) Uani 1 1 d . . . . .
N3 N 0.54425(19) 0.7790(2) 0.33799(10) 0.0525(8) Uani 1 1 d . . . . .
N4 N 0.5228(2) 0.7846(3) 0.26526(10) 0.0579(8) Uani 1 1 d . . . . .
P1 P 0.58953(6) 0.66939(8) 0.44397(3) 0.0522(3) Uani 1 1 d . . . . .
P2 P 0.66350(6) 0.54087(8) 0.34461(3) 0.0504(2) Uani 1 1 d . . . . .
P3 P 0.47489(7) 0.58195(9) 0.28257(4) 0.0572(3) Uani 1 1 d D U . . .
C53 C 0.4896(9) 0.4463(5) 0.2637(3) 0.0598(17) Uani 0.605(16) 1 d D U P B 1
C54 C 0.5149(8) 0.4231(8) 0.2275(3) 0.073(2) Uani 0.605(16) 1 d D U P B 1
H54 H 0.524797 0.479254 0.210731 0.088 Uiso 0.605(16) 1 calc R U P B 1
C55 C 0.5263(9) 0.3193(8) 0.2151(3) 0.076(2) Uani 0.605(16) 1 d D U P B 1
H55 H 0.538716 0.305493 0.189524 0.091 Uiso 0.605(16) 1 calc R U P B 1
C56 C 0.5192(8) 0.2393(7) 0.2408(4) 0.074(2) Uani 0.605(16) 1 d D U P B 1
H56 H 0.526495 0.169120 0.232834 0.089 Uiso 0.605(16) 1 calc R U P B 1
C57 C 0.5007(7) 0.2595(6) 0.2796(4) 0.072(2) Uani 0.605(16) 1 d D U P B 1
H57 H 0.498767 0.203490 0.297633 0.086 Uiso 0.605(16) 1 calc R U P B 1
C58 C 0.4854(9) 0.3635(6) 0.2910(3) 0.064(2) Uani 0.605(16) 1 d D U P B 1
H58 H 0.472633 0.377637 0.316454 0.077 Uiso 0.605(16) 1 calc R U P B 1
C59 C 0.3773(4) 0.6134(8) 0.2644(3) 0.0664(17) Uani 0.605(16) 1 d D U P B 1
C60 C 0.3316(5) 0.5444(9) 0.2394(4) 0.086(2) Uani 0.605(16) 1 d D U P B 1
H60 H 0.351194 0.479679 0.231548 0.103 Uiso 0.605(16) 1 calc R U P B 1
C61 C 0.2577(6) 0.5719(10) 0.2264(5) 0.097(3) Uani 0.605(16) 1 d D U P B 1
H61 H 0.227592 0.524609 0.210395 0.116 Uiso 0.605(16) 1 calc R U P B 1
C62 C 0.2280(6) 0.6694(10) 0.2369(4) 0.093(3) Uani 0.605(16) 1 d D U P B 1
H62 H 0.177623 0.686557 0.229117 0.111 Uiso 0.605(16) 1 calc R U P B 1
C63 C 0.2741(6) 0.7396(10) 0.2589(4) 0.089(3) Uani 0.605(16) 1 d D U P B 1
H63 H 0.256302 0.807724 0.263959 0.107 Uiso 0.605(16) 1 calc R U P B 1
C64 C 0.3460(5) 0.7116(9) 0.2737(4) 0.078(2) Uani 0.605(16) 1 d D U P B 1
H64 H 0.374757 0.758921 0.290288 0.094 Uiso 0.605(16) 1 calc R U P B 1
C53A C 0.4904(14) 0.4525(7) 0.2591(5) 0.062(2) Uani 0.395(16) 1 d D U P B 2
C54A C 0.5045(14) 0.4414(11) 0.2200(4) 0.070(3) Uani 0.395(16) 1 d D U P B 2
H54A H 0.499070 0.500413 0.203182 0.085 Uiso 0.395(16) 1 calc R U P B 2
C55A C 0.5266(14) 0.3446(13) 0.2053(5) 0.078(3) Uani 0.395(16) 1 d D U P B 2
H55A H 0.545925 0.340949 0.180743 0.093 Uiso 0.395(16) 1 calc R U P B 2
C56A C 0.5198(13) 0.2567(12) 0.2269(6) 0.078(3) Uani 0.395(16) 1 d D U P B 2
H56A H 0.533092 0.190856 0.216853 0.093 Uiso 0.395(16) 1 calc R U P B 2
C57A C 0.4928(12) 0.2610(9) 0.2646(5) 0.074(3) Uani 0.395(16) 1 d D U P B 2
H57A H 0.484587 0.198479 0.278433 0.088 Uiso 0.395(16) 1 calc R U P B 2
C58A C 0.4785(14) 0.3608(9) 0.2809(5) 0.066(3) Uani 0.395(16) 1 d D U P B 2
H58A H 0.461313 0.365788 0.305887 0.079 Uiso 0.395(16) 1 calc R U P B 2
C59A C 0.3740(4) 0.6072(12) 0.2710(3) 0.071(2) Uani 0.395(16) 1 d D U P B 2
C60A C 0.3230(6) 0.5319(13) 0.2528(4) 0.080(3) Uani 0.395(16) 1 d D U P B 2
H60A H 0.340679 0.464982 0.246053 0.096 Uiso 0.395(16) 1 calc R U P B 2
C61A C 0.2468(7) 0.5555(14) 0.2447(5) 0.091(3) Uani 0.395(16) 1 d D U P B 2
H61A H 0.213878 0.504573 0.232592 0.110 Uiso 0.395(16) 1 calc R U P B 2
C62A C 0.2192(8) 0.6549(15) 0.2547(5) 0.094(3) Uani 0.395(16) 1 d D U P B 2
H62A H 0.168103 0.671195 0.249358 0.112 Uiso 0.395(16) 1 calc R U P B 2
C63A C 0.2690(8) 0.7284(14) 0.2725(5) 0.089(3) Uani 0.395(16) 1 d D U P B 2
H63A H 0.251016 0.795073 0.279329 0.107 Uiso 0.395(16) 1 calc R U P B 2
C64A C 0.3444(7) 0.7063(13) 0.2807(4) 0.077(3) Uani 0.395(16) 1 d D U P B 2
H64A H 0.376533 0.758087 0.292841 0.092 Uiso 0.395(16) 1 calc R U P B 2
C65 C 0.5043(8) 0.6959(18) 0.1268(7) 0.198(4) Uani 0.687(13) 1 d D U P C 1
H65A H 0.537973 0.664004 0.109289 0.238 Uiso 0.687(13) 1 calc R U P C 1
H65B H 0.533185 0.745891 0.144317 0.238 Uiso 0.687(13) 1 calc R U P C 1
C66 C 0.4391(9) 0.7553(16) 0.1018(5) 0.201(4) Uani 0.687(13) 1 d D U P C 1
H66A H 0.445046 0.832168 0.104395 0.241 Uiso 0.687(13) 1 calc R U P C 1
H66B H 0.437109 0.736023 0.073871 0.241 Uiso 0.687(13) 1 calc R U P C 1
C67 C 0.3674(8) 0.7170(15) 0.1198(6) 0.204(4) Uani 0.687(13) 1 d D U P C 1
H67A H 0.325796 0.706530 0.099078 0.245 Uiso 0.687(13) 1 calc R U P C 1
H67B H 0.352201 0.768306 0.138944 0.245 Uiso 0.687(13) 1 calc R U P C 1
C68 C 0.3913(9) 0.6094(14) 0.1403(6) 0.204(4) Uani 0.687(13) 1 d D U P C 1
H68A H 0.366670 0.600303 0.164432 0.245 Uiso 0.687(13) 1 calc R U P C 1
H68B H 0.377473 0.549793 0.122624 0.245 Uiso 0.687(13) 1 calc R U P C 1
O1 O 0.4725(8) 0.6144(12) 0.1497(4) 0.197(4) Uani 0.687(13) 1 d D U P C 1
C69 C 0.2196(13) 0.6830(18) 0.3568(8) 0.262(5) Uani 0.668(9) 1 d D U P D 1
H69A H 0.217050 0.641643 0.332394 0.314 Uiso 0.668(9) 1 calc R U P D 1
H69B H 0.272455 0.691740 0.366879 0.314 Uiso 0.668(9) 1 calc R U P D 1
C70 C 0.1831(14) 0.7926(17) 0.3485(7) 0.261(6) Uani 0.668(9) 1 d D U P D 1
H70A H 0.155134 0.794405 0.322169 0.313 Uiso 0.668(9) 1 calc R U P D 1
H70B H 0.221094 0.848573 0.350196 0.313 Uiso 0.668(9) 1 calc R U P D 1
C71 C 0.1294(14) 0.8064(15) 0.3811(8) 0.261(5) Uani 0.668(9) 1 d D U P D 1
H71A H 0.150690 0.855583 0.401556 0.314 Uiso 0.668(9) 1 calc R U P D 1
H71B H 0.080554 0.833404 0.369870 0.314 Uiso 0.668(9) 1 calc R U P D 1
C72 C 0.1217(13) 0.6943(18) 0.3983(8) 0.263(5) Uani 0.668(9) 1 d D U P D 1
H72A H 0.126312 0.697316 0.427152 0.315 Uiso 0.668(9) 1 calc R U P D 1
H72B H 0.072639 0.664418 0.388982 0.315 Uiso 0.668(9) 1 calc R U P D 1
O2 O 0.1810(10) 0.6288(12) 0.3852(6) 0.265(5) Uani 0.668(9) 1 d D U P D 1
C73 C 0.830(2) 1.101(3) 0.4735(11) 0.194(6) Uani 0.259(7) 1 d D U P E 1
H73A H 0.812271 1.170896 0.481457 0.233 Uiso 0.259(7) 1 calc R U P E 1
H73B H 0.825114 1.098049 0.444610 0.233 Uiso 0.259(7) 1 calc R U P E 1
C74 C 0.9126(17) 1.082(4) 0.4910(14) 0.195(7) Uani 0.259(7) 1 d D U P E 1
H74A H 0.935173 1.147504 0.502343 0.235 Uiso 0.259(7) 1 calc R U P E 1
H74B H 0.942757 1.056128 0.470693 0.235 Uiso 0.259(7) 1 calc R U P E 1
C75 C 0.9061(17) 0.997(3) 0.5236(12) 0.195(6) Uani 0.259(7) 1 d D U P E 1
H75A H 0.936115 1.016423 0.548217 0.234 Uiso 0.259(7) 1 calc R U P E 1
H75B H 0.922661 0.927294 0.515056 0.234 Uiso 0.259(7) 1 calc R U P E 1
C76 C 0.8202(19) 0.995(4) 0.5291(9) 0.196(6) Uani 0.259(7) 1 d D U P E 1
H76A H 0.804361 0.925958 0.538085 0.235 Uiso 0.259(7) 1 calc R U P E 1
H76B H 0.807489 1.049941 0.547695 0.235 Uiso 0.259(7) 1 calc R U P E 1
O3 O 0.7874(15) 1.018(3) 0.4893(10) 0.194(6) Uani 0.259(7) 1 d D U P E 1
C77 C 0.913(4) 0.505(6) 0.483(3) 0.245(9) Uani 0.153(9) 1 d D U P F -1
H77A H 0.895169 0.513027 0.509179 0.294 Uiso 0.153(9) 1 calc R U P F -1
H77B H 0.898031 0.568750 0.467559 0.294 Uiso 0.153(9) 1 calc R U P F -1
C78 C 1.000(4) 0.493(7) 0.487(3) 0.245(9) Uani 0.153(9) 1 d D U P F -1
H78A H 1.020770 0.500001 0.514916 0.294 Uiso 0.153(9) 1 calc R U P F -1
H78B H 1.022884 0.546011 0.471476 0.294 Uiso 0.153(9) 1 calc R U P F -1
C79 C 1.012(3) 0.378(7) 0.472(3) 0.245(9) Uani 0.153(9) 1 d D U P F -1
H79A H 1.035638 0.381382 0.446879 0.294 Uiso 0.153(9) 1 calc R U P F -1
H79B H 1.045188 0.337952 0.490972 0.294 Uiso 0.153(9) 1 calc R U P F -1
C80 C 0.934(4) 0.326(5) 0.465(3) 0.245(9) Uani 0.153(9) 1 d D U P F -1
H80A H 0.927984 0.287004 0.439887 0.294 Uiso 0.153(9) 1 calc R U P F -1
H80B H 0.926016 0.277396 0.486339 0.294 Uiso 0.153(9) 1 calc R U P F -1
O4 O 0.880(3) 0.412(6) 0.464(2) 0.246(9) Uani 0.153(9) 1 d D U P F -1
C65A C 0.4771(19) 0.687(4) 0.1292(12) 0.201(4) Uani 0.313(13) 1 d D U P C 2
H65C H 0.523828 0.648443 0.127066 0.241 Uiso 0.313(13) 1 calc R U P C 2
H65D H 0.489298 0.761946 0.134322 0.241 Uiso 0.313(13) 1 calc R U P C 2
C66A C 0.423(2) 0.676(4) 0.0901(8) 0.202(4) Uani 0.313(13) 1 d D U P C 2
H66C H 0.413841 0.744710 0.077354 0.242 Uiso 0.313(13) 1 calc R U P C 2
H66D H 0.444455 0.627739 0.071634 0.242 Uiso 0.313(13) 1 calc R U P C 2
C67A C 0.350(2) 0.629(4) 0.1039(9) 0.204(5) Uani 0.313(13) 1 d D U P C 2
H67C H 0.347013 0.552282 0.099716 0.244 Uiso 0.313(13) 1 calc R U P C 2
H67D H 0.305340 0.662330 0.089876 0.244 Uiso 0.313(13) 1 calc R U P C 2
C68A C 0.3573(19) 0.657(3) 0.1492(9) 0.203(5) Uani 0.313(13) 1 d D U P C 2
H68C H 0.341366 0.729948 0.153506 0.243 Uiso 0.313(13) 1 calc R U P C 2
H68D H 0.327686 0.608525 0.163752 0.243 Uiso 0.313(13) 1 calc R U P C 2
O1A O 0.438(2) 0.644(3) 0.1608(7) 0.204(4) Uani 0.313(13) 1 d D U P C 2
C69A C 0.206(2) 0.834(3) 0.3885(13) 0.262(6) Uani 0.332(9) 1 d D U P D 2
H69C H 0.251200 0.867770 0.380987 0.315 Uiso 0.332(9) 1 calc R U P D 2
H69D H 0.184575 0.878797 0.407960 0.315 Uiso 0.332(9) 1 calc R U P D 2
C70A C 0.148(3) 0.819(4) 0.3519(12) 0.263(6) Uani 0.332(9) 1 d D U P D 2
H70C H 0.171355 0.831910 0.327545 0.316 Uiso 0.332(9) 1 calc R U P D 2
H70D H 0.105467 0.866423 0.352751 0.316 Uiso 0.332(9) 1 calc R U P D 2
C71A C 0.123(2) 0.701(4) 0.3542(12) 0.263(5) Uani 0.332(9) 1 d D U P D 2
H71C H 0.145121 0.657742 0.334465 0.315 Uiso 0.332(9) 1 calc R U P D 2
H71D H 0.068789 0.694620 0.350394 0.315 Uiso 0.332(9) 1 calc R U P D 2
C72A C 0.155(2) 0.668(3) 0.3967(13) 0.263(5) Uani 0.332(9) 1 d D U P D 2
H72C H 0.118851 0.683967 0.415609 0.316 Uiso 0.332(9) 1 calc R U P D 2
H72D H 0.166140 0.591818 0.397972 0.316 Uiso 0.332(9) 1 calc R U P D 2
O2A O 0.2231(16) 0.731(3) 0.4049(9) 0.263(5) Uani 0.332(9) 1 d D U P D 2
C73A C 0.868(2) 1.073(3) 0.4836(15) 0.195(6) Uani 0.241(7) 1 d D U P E 2
H73C H 0.872569 1.092603 0.456103 0.233 Uiso 0.241(7) 1 calc R U P E 2
H73D H 0.913152 1.096219 0.500056 0.233 Uiso 0.241(7) 1 calc R U P E 2
C74A C 0.797(3) 1.124(3) 0.4980(16) 0.194(6) Uani 0.241(7) 1 d D U P E 2
H74C H 0.762691 1.150050 0.475752 0.233 Uiso 0.241(7) 1 calc R U P E 2
H74D H 0.809824 1.182229 0.516331 0.233 Uiso 0.241(7) 1 calc R U P E 2
C75A C 0.760(2) 1.030(3) 0.5192(15) 0.193(7) Uani 0.241(7) 1 d D U P E 2
H75C H 0.716002 1.002931 0.503117 0.232 Uiso 0.241(7) 1 calc R U P E 2
H75D H 0.745917 1.052436 0.544912 0.232 Uiso 0.241(7) 1 calc R U P E 2
C76A C 0.824(3) 0.945(3) 0.5242(12) 0.197(6) Uani 0.241(7) 1 d D U P E 2
H76C H 0.860574 0.958978 0.547158 0.236 Uiso 0.241(7) 1 calc R U P E 2
H76D H 0.804327 0.872770 0.526056 0.236 Uiso 0.241(7) 1 calc R U P E 2
O3A O 0.8559(19) 0.962(3) 0.4874(10) 0.194(6) Uani 0.241(7) 1 d D U P E 2
C77A C 0.972(2) 0.474(4) 0.4560(11) 0.245(9) Uani 0.347(9) 1 d D U P F -2
H77C H 0.972812 0.551259 0.456328 0.294 Uiso 0.347(9) 1 calc R U P F -2
H77D H 1.016114 0.449159 0.443500 0.294 Uiso 0.347(9) 1 calc R U P F -2
C78A C 0.975(2) 0.430(4) 0.4989(10) 0.245(9) Uani 0.347(9) 1 d D U P F -2
H78C H 0.970582 0.486591 0.517925 0.294 Uiso 0.347(9) 1 calc R U P F -2
H78D H 1.022071 0.390863 0.506307 0.294 Uiso 0.347(9) 1 calc R U P F -2
C79A C 0.906(2) 0.354(3) 0.4964(10) 0.246(9) Uani 0.347(9) 1 d D U P F -2
H79C H 0.921642 0.280085 0.492818 0.295 Uiso 0.347(9) 1 calc R U P F -2
H79D H 0.881008 0.358085 0.520481 0.295 Uiso 0.347(9) 1 calc R U P F -2
C80A C 0.8531(16) 0.392(4) 0.4601(12) 0.246(9) Uani 0.347(9) 1 d D U P F -2
H80C H 0.824581 0.332517 0.447438 0.295 Uiso 0.347(9) 1 calc R U P F -2
H80D H 0.818186 0.445762 0.467637 0.295 Uiso 0.347(9) 1 calc R U P F -2
O4A O 0.904(2) 0.435(3) 0.4344(7) 0.245(9) Uani 0.347(9) 1 d D U P F -2
C40A C 0.4489(5) 0.8759(11) 0.2129(3) 0.085(2) Uani 0.61(3) 1 d D U P A 2
H40A H 0.407699 0.838221 0.220555 0.102 Uiso 0.61(3) 1 calc R U P A 2
C41A C 0.4388(7) 0.9473(13) 0.1812(3) 0.091(2) Uani 0.61(3) 1 d D U P A 2
H41A H 0.390740 0.956787 0.167790 0.109 Uiso 0.61(3) 1 calc R U P A 2
C42A C 0.4978(10) 1.0031(8) 0.1694(3) 0.080(2) Uani 0.61(3) 1 d D U P A 2
H42A H 0.490393 1.050684 0.148213 0.096 Uiso 0.61(3) 1 calc R U P A 2
C43A C 0.5682(9) 0.9890(9) 0.1890(3) 0.075(2) Uani 0.61(3) 1 d D U P A 2
H43A H 0.608955 1.026991 0.180955 0.090 Uiso 0.61(3) 1 calc R U P A 2
C44A C 0.5796(5) 0.9179(9) 0.2209(3) 0.069(2) Uani 0.61(3) 1 d D U P A 2
H44A H 0.627962 0.909180 0.234060 0.083 Uiso 0.61(3) 1 calc R U P A 2

loop_
_atom_site_aniso_label
_atom_site_aniso_U_11
_atom_site_aniso_U_22
_atom_site_aniso_U_33
_atom_site_aniso_U_23
_atom_site_aniso_U_13
_atom_site_aniso_U_12
C1 0.063(3) 0.043(2) 0.071(3) -0.0054(19) 0.020(2) -0.0084(18)
C2 0.077(3) 0.049(2) 0.079(3) 0.003(2) 0.015(2) -0.012(2)
C3 0.107(4) 0.056(3) 0.108(5) 0.000(3) 0.021(4) -0.027(3)
C4 0.100(5) 0.085(4) 0.122(5) -0.012(4) 0.012(4) -0.036(4)
C5 0.064(3) 0.105(5) 0.111(5) -0.004(4) 0.005(3) -0.013(3)
C6 0.058(3) 0.071(3) 0.089(3) -0.001(3) 0.015(2) -0.009(2)
C7 0.076(3) 0.0370(19) 0.058(2) -0.0005(17) 0.013(2) -0.0038(18)
C8 0.074(3) 0.044(2) 0.057(2) 0.0028(18) 0.019(2) 0.0019(19)
C9 0.078(3) 0.063(3) 0.081(3) -0.001(2) 0.028(3) -0.001(2)
C10 0.088(4) 0.093(4) 0.104(4) 0.006(3) 0.044(3) 0.012(3)
C11 0.117(5) 0.075(4) 0.088(4) -0.001(3) 0.040(4) 0.023(3)
C12 0.132(5) 0.053(3) 0.080(4) -0.007(2) 0.033(3) 0.011(3)
C13 0.099(4) 0.047(2) 0.080(3) -0.007(2) 0.026(3) -0.002(2)
C14 0.070(3) 0.052(2) 0.056(2) -0.0037(18) 0.014(2) -0.005(2)
C15 0.076(3) 0.086(4) 0.085(4) 0.029(3) 0.007(3) -0.003(3)
C16 0.100(5) 0.106(5) 0.091(4) 0.035(4) 0.002(3) -0.002(4)
C17 0.100(5) 0.133(6) 0.083(4) 0.013(4) -0.014(3) -0.003(4)
C18 0.102(5) 0.160(7) 0.094(5) 0.012(5) -0.022(4) -0.047(5)
C19 0.092(4) 0.101(4) 0.073(3) 0.013(3) -0.002(3) -0.035(3)
C20 0.054(2) 0.056(2) 0.060(2) -0.0004(19) 0.0096(19) -0.0052(19)
C21 0.058(3) 0.073(3) 0.106(4) 0.010(3) -0.002(3) -0.005(2)
C22 0.062(3) 0.107(5) 0.141(6) 0.005(4) -0.010(3) -0.013(3)
C23 0.081(4) 0.084(4) 0.176(7) 0.001(5) 0.019(4) -0.029(3)
C24 0.094(4) 0.066(3) 0.111(5) 0.003(3) 0.021(3) -0.020(3)
C25 0.070(3) 0.055(2) 0.070(3) 0.000(2) 0.017(2) -0.006(2)
C26 0.060(2) 0.040(2) 0.068(3) 0.0023(18) 0.004(2) 0.0030(17)
C27 0.071(3) 0.0342(18) 0.062(2) -0.0008(17) 0.015(2) -0.0027(17)
C28 0.075(3) 0.046(3) 0.147(5) 0.019(3) 0.029(3) 0.009(2)
C29 0.093(4) 0.049(3) 0.153(6) 0.019(3) 0.024(4) 0.018(3)
C30 0.123(5) 0.037(2) 0.093(4) 0.009(2) 0.021(3) 0.004(3)
C31 0.101(4) 0.041(2) 0.093(4) 0.004(2) 0.034(3) -0.011(2)
C32 0.078(3) 0.045(2) 0.083(3) -0.002(2) 0.026(2) -0.003(2)
C33 0.057(2) 0.046(2) 0.066(3) 0.0062(18) 0.0122(19) 0.0038(18)
C34 0.079(3) 0.057(3) 0.072(3) 0.008(2) 0.017(2) -0.004(2)
C35 0.092(4) 0.074(3) 0.079(3) 0.017(3) 0.023(3) -0.010(3)
C36 0.119(5) 0.093(4) 0.064(3) 0.011(3) 0.034(3) 0.001(4)
C37 0.114(5) 0.078(4) 0.066(3) -0.005(3) 0.024(3) 0.002(3)
C38 0.084(3) 0.050(2) 0.066(3) -0.002(2) 0.017(2) -0.002(2)
C39 0.070(2) 0.052(2) 0.064(2) 0.0088(19) 0.005(2) 0.0021(19)
C40 0.083(5) 0.068(5) 0.094(5) 0.024(5) -0.001(4) -0.006(5)
C41 0.088(5) 0.075(5) 0.092(4) 0.027(4) -0.009(4) -0.005(4)
C42 0.086(6) 0.070(4) 0.078(5) 0.021(4) 0.006(5) -0.006(5)
C43 0.081(5) 0.070(5) 0.078(4) 0.016(4) 0.017(5) 0.008(4)
C44 0.075(5) 0.062(5) 0.073(5) 0.019(4) 0.018(4) 0.009(4)
C45 0.078(3) 0.049(2) 0.057(3) -0.0024(19) -0.003(2) -0.002(2)
C46 0.060(2) 0.0359(19) 0.068(3) -0.0029(17) -0.005(2) 0.0067(17)
C47 0.076(3) 0.044(2) 0.090(3) 0.008(2) 0.008(3) 0.009(2)
C48 0.090(4) 0.056(3) 0.114(5) 0.010(3) 0.007(3) 0.027(3)
C49 0.081(4) 0.067(3) 0.119(5) -0.007(3) 0.024(3) 0.020(3)
C50 0.087(4) 0.070(3) 0.101(4) 0.005(3) 0.029(3) 0.014(3)
C51 0.074(3) 0.053(2) 0.079(3) 0.007(2) 0.016(2) 0.010(2)
C52 0.059(2) 0.047(2) 0.056(2) 0.0026(17) 0.0013(18) -0.0035(18)
Cl1 0.0910(8) 0.0407(5) 0.0882(8) -0.0125(5) 0.0226(7) -0.0084(5)
Fe1 0.0576(3) 0.0349(3) 0.0582(3) 0.0006(2) 0.0077(3) -0.0010(2)
Fe2 0.0577(3) 0.0349(3) 0.0548(3) -0.0006(2) 0.0075(2) -0.0015(2)
N1 0.061(2) 0.0388(16) 0.064(2) -0.0014(15) 0.0085(16) -0.0049(14)
N2 0.061(2) 0.0382(16) 0.061(2) 0.0041(14) 0.0081(16) 0.0004(14)
N3 0.0580(19) 0.0375(16) 0.062(2) 0.0021(14) 0.0042(15) 0.0005(14)
N4 0.073(2) 0.0443(18) 0.055(2) 0.0021(15) -0.0002(17) -0.0020(16)
P1 0.0662(6) 0.0385(5) 0.0534(6) -0.0009(4) 0.0134(5) -0.0036(4)
P2 0.0583(6) 0.0345(5) 0.0598(6) 0.0001(4) 0.0118(5) 0.0007(4)
P3 0.0618(6) 0.0429(5) 0.0650(7) -0.0027(5) -0.0017(5) -0.0036(5)
C53 0.068(3) 0.046(3) 0.063(4) -0.008(3) -0.005(3) -0.001(3)
C54 0.097(4) 0.057(4) 0.063(4) -0.001(3) -0.005(4) 0.004(4)
C55 0.109(4) 0.054(4) 0.063(5) -0.002(4) 0.008(4) 0.004(4)
C56 0.106(4) 0.050(3) 0.066(5) -0.012(4) 0.008(5) 0.002(3)
C57 0.093(4) 0.051(3) 0.070(5) -0.006(3) 0.004(4) -0.002(3)
C58 0.077(4) 0.047(3) 0.067(5) -0.008(3) 0.006(4) -0.005(3)
C59 0.064(3) 0.059(3) 0.073(4) -0.001(3) -0.006(3) -0.003(3)
C60 0.079(4) 0.077(4) 0.097(5) -0.008(4) -0.016(4) 0.002(3)
C61 0.081(4) 0.098(5) 0.104(6) -0.004(5) -0.025(4) -0.001(4)
C62 0.074(4) 0.097(5) 0.100(6) 0.000(5) -0.018(4) 0.007(4)
C63 0.079(4) 0.081(4) 0.104(6) 0.000(4) -0.003(4) 0.015(3)
C64 0.067(3) 0.067(4) 0.097(5) -0.011(4) -0.003(4) 0.004(3)
C53A 0.073(4) 0.045(4) 0.066(4) -0.005(4) -0.002(4) -0.001(4)
C54A 0.096(5) 0.050(4) 0.063(5) -0.004(4) -0.001(4) 0.004(4)
C55A 0.110(5) 0.057(5) 0.065(5) -0.002(4) 0.006(5) 0.002(5)
C56A 0.107(5) 0.058(5) 0.068(6) -0.004(5) 0.005(5) 0.001(4)
C57A 0.098(4) 0.055(4) 0.068(6) -0.003(4) 0.006(5) -0.003(4)
C58A 0.080(4) 0.050(4) 0.066(5) -0.010(4) 0.004(5) -0.004(4)
C59A 0.068(4) 0.061(4) 0.081(5) -0.005(4) -0.006(4) -0.002(4)
C60A 0.074(4) 0.072(5) 0.089(6) -0.007(5) -0.015(4) -0.001(4)
C61A 0.076(4) 0.091(5) 0.101(6) -0.005(5) -0.020(5) -0.003(4)
C62A 0.075(4) 0.096(5) 0.105(6) 0.000(6) -0.016(5) 0.010(4)
C63A 0.078(4) 0.084(5) 0.102(6) -0.003(5) -0.005(5) 0.012(4)
C64A 0.067(4) 0.067(4) 0.093(5) -0.005(4) -0.004(4) 0.007(4)
C65 0.226(10) 0.203(9) 0.159(7) 0.021(6) -0.008(7) 0.041(8)
C66 0.229(10) 0.205(9) 0.161(8) 0.025(7) -0.014(7) 0.038(9)
C67 0.230(10) 0.212(9) 0.165(8) 0.024(6) -0.010(7) 0.038(8)
C68 0.231(10) 0.214(9) 0.160(8) 0.022(6) -0.012(7) 0.035(8)
O1 0.226(10) 0.204(9) 0.154(7) 0.021(6) -0.006(7) 0.050(8)
C69 0.224(11) 0.284(13) 0.286(12) 0.056(11) 0.066(9) 0.072(9)
C70 0.219(11) 0.286(13) 0.285(12) 0.054(11) 0.063(10) 0.080(9)
C71 0.221(11) 0.286(13) 0.286(12) 0.053(11) 0.065(9) 0.080(9)
C72 0.224(11) 0.287(13) 0.286(12) 0.053(10) 0.068(9) 0.071(9)
O2 0.228(11) 0.285(13) 0.288(12) 0.058(10) 0.056(9) 0.076(9)
C73 0.193(8) 0.196(8) 0.193(8) -0.002(5) 0.018(5) 0.004(5)
C74 0.195(8) 0.197(8) 0.195(8) -0.002(5) 0.018(5) 0.002(5)
C75 0.194(8) 0.195(8) 0.195(8) -0.001(5) 0.018(5) 0.002(5)
C76 0.196(7) 0.195(8) 0.196(7) -0.001(5) 0.018(5) 0.001(5)
O3 0.193(7) 0.195(7) 0.193(7) -0.002(5) 0.013(5) 0.001(5)
C77 0.247(9) 0.245(9) 0.245(9) 0.001(5) 0.026(5) 0.004(5)
C78 0.245(10) 0.245(10) 0.245(10) 0.000(5) 0.027(5) 0.004(5)
C79 0.246(10) 0.245(10) 0.245(10) 0.000(5) 0.026(5) 0.004(5)
C80 0.246(10) 0.245(10) 0.244(10) 0.001(5) 0.027(5) 0.004(5)
O4 0.247(9) 0.245(9) 0.245(9) 0.000(5) 0.027(5) 0.004(5)
C65A 0.228(10) 0.208(9) 0.159(7) 0.023(6) -0.010(7) 0.039(8)
C66A 0.229(10) 0.209(9) 0.160(8) 0.023(7) -0.010(7) 0.039(9)
C67A 0.230(11) 0.211(10) 0.162(8) 0.023(7) -0.013(8) 0.039(9)
C68A 0.229(11) 0.212(10) 0.160(8) 0.027(7) -0.012(8) 0.041(9)
O1A 0.231(10) 0.212(9) 0.161(8) 0.023(6) -0.011(7) 0.038(8)
C69A 0.221(11) 0.287(13) 0.286(13) 0.053(11) 0.061(10) 0.078(10)
C70A 0.222(11) 0.288(13) 0.286(13) 0.053(11) 0.063(10) 0.077(10)
C71A 0.224(11) 0.285(13) 0.286(12) 0.056(10) 0.061(9) 0.074(9)
C72A 0.224(11) 0.285(13) 0.287(12) 0.056(10) 0.063(10) 0.073(9)
O2A 0.225(11) 0.285(13) 0.287(12) 0.056(11) 0.059(10) 0.069(9)
C73A 0.194(8) 0.196(7) 0.193(7) -0.002(5) 0.018(5) 0.002(5)
C74A 0.193(8) 0.195(8) 0.193(8) -0.001(5) 0.017(5) 0.003(5)
C75A 0.192(8) 0.194(8) 0.193(8) -0.002(5) 0.017(5) 0.002(5)
C76A 0.197(8) 0.195(8) 0.197(8) -0.002(5) 0.017(5) 0.000(5)
O3A 0.195(7) 0.195(7) 0.192(7) -0.002(5) 0.020(5) 0.001(5)
C77A 0.246(10) 0.245(10) 0.245(10) 0.001(5) 0.025(5) 0.005(5)
C78A 0.246(9) 0.245(9) 0.245(10) 0.001(5) 0.028(5) 0.005(5)
C79A 0.247(10) 0.246(10) 0.244(10) 0.001(5) 0.026(5) 0.005(5)
C80A 0.247(10) 0.245(10) 0.245(10) -0.001(5) 0.026(5) 0.004(5)
O4A 0.247(10) 0.244(9) 0.245(10) 0.002(5) 0.026(5) 0.003(5)
C40A 0.085(4) 0.069(5) 0.096(4) 0.027(4) -0.006(4) -0.007(4)
C41A 0.092(5) 0.079(5) 0.097(4) 0.027(4) -0.015(4) -0.007(4)
C42A 0.089(5) 0.076(4) 0.076(4) 0.023(3) 0.009(4) 0.004(4)
C43A 0.081(5) 0.067(4) 0.080(4) 0.018(3) 0.018(4) 0.007(4)
C44A 0.073(4) 0.063(5) 0.072(4) 0.013(3) 0.015(3) 0.012(3)

loop_
_atom_type_symbol
_atom_type_description
_atom_type_scat_dispersion_real
_atom_type_scat_dispersion_imag
_atom_type_scat_source
C C 0.0033 0.0016 'International Tables Vol C Tables 4.2.6.8 and 6.1.1.4'
H H 0.0000 0.0000 'International Tables Vol C Tables 4.2.6.8 and 6.1.1.4'
Cl Cl 0.1484 0.1585 'International Tables Vol C Tables 4.2.6.8 and 6.1.1.4'
Fe Fe 0.3463 0.8444 'International Tables Vol C Tables 4.2.6.8 and 6.1.1.4'
N N 0.0061 0.0033 'International Tables Vol C Tables 4.2.6.8 and 6.1.1.4'
O O 0.0106 0.0060 'International Tables Vol C Tables 4.2.6.8 and 6.1.1.4'
P P 0.1023 0.0942 'International Tables Vol C Tables 4.2.6.8 and 6.1.1.4'

loop_
_geom_angle_atom_site_label_1
_geom_angle_atom_site_label_2
_geom_angle_atom_site_label_3
_geom_angle
_geom_angle_site_symmetry_1
_geom_angle_site_symmetry_3
_geom_angle_publ_flag
C2 C1 C6 117.4(4) . . ?
N1 C1 C2 124.4(4) . . ?
N1 C1 C6 118.2(4) . . ?
C1 C2 H2 119.5 . . ?
C3 C2 C1 121.1(5) . . ?
C3 C2 H2 119.5 . . ?
C2 C3 H3 119.6 . . ?
C4 C3 C2 120.8(6) . . ?
C4 C3 H3 119.6 . . ?
C3 C4 H4 120.2 . . ?
C3 C4 C5 119.5(6) . . ?
C5 C4 H4 120.2 . . ?
C4 C5 H5 119.8 . . ?
C4 C5 C6 120.4(6) . . ?
C6 C5 H5 119.8 . . ?
C1 C6 H6 119.7 . . ?
C5 C6 C1 120.6(5) . . ?
C5 C6 H6 119.7 . . ?
H7A C7 H7B 108.5 . . ?
N1 C7 H7A 110.2 . . ?
N1 C7 H7B 110.2 . . ?
N1 C7 P1 107.4(3) . . ?
P1 C7 H7A 110.2 . . ?
P1 C7 H7B 110.2 . . ?
C9 C8 C13 119.2(4) . . ?
C9 C8 P1 122.1(3) . . ?
C13 C8 P1 118.7(4) . . ?
C8 C9 H9 119.9 . . ?
C8 C9 C10 120.3(5) . . ?
C10 C9 H9 119.9 . . ?
C9 C10 H10 120.3 . . ?
C11 C10 C9 119.3(6) . . ?
C11 C10 H10 120.3 . . ?
C10 C11 H11 119.6 . . ?
C12 C11 C10 120.8(5) . . ?
C12 C11 H11 119.6 . . ?
C11 C12 H12 120.0 . . ?
C11 C12 C13 120.1(5) . . ?
C13 C12 H12 120.0 . . ?
C8 C13 C12 120.3(5) . . ?
C8 C13 H13 119.9 . . ?
C12 C13 H13 119.9 . . ?
C15 C14 P1 121.2(4) . . ?
C19 C14 C15 117.3(5) . . ?
C19 C14 P1 121.4(4) . . ?
C14 C15 H15 118.9 . . ?
C16 C15 C14 122.2(5) . . ?
C16 C15 H15 118.9 . . ?
C15 C16 H16 120.1 . . ?
C17 C16 C15 119.7(6) . . ?
C17 C16 H16 120.1 . . ?
C16 C17 H17 120.0 . . ?
C16 C17 C18 119.9(6) . . ?
C18 C17 H17 120.0 . . ?
C17 C18 H18 120.4 . . ?
C17 C18 C19 119.3(6) . . ?
C19 C18 H18 120.4 . . ?
C14 C19 C18 121.6(6) . . ?
C14 C19 H19 119.2 . . ?
C18 C19 H19 119.2 . . ?
C21 C20 N2 123.6(4) . . ?
C25 C20 C21 117.0(4) . . ?
C25 C20 N2 119.4(4) . . ?
C20 C21 H21 119.6 . . ?
C22 C21 C20 120.8(5) . . ?
C22 C21 H21 119.6 . . ?
C21 C22 H22 119.6 . . ?
C23 C22 C21 120.8(6) . . ?
C23 C22 H22 119.6 . . ?
C22 C23 H23 120.8 . . ?
C22 C23 C24 118.5(6) . . ?
C24 C23 H23 120.8 . . ?
C23 C24 H24 119.6 . . ?
C25 C24 C23 120.8(6) . . ?
C25 C24 H24 119.6 . . ?
C20 C25 H25 119.0 . . ?
C24 C25 C20 122.0(5) . . ?
C24 C25 H25 119.0 . . ?
H26A C26 H26B 108.2 . . ?
N2 C26 H26A 109.7 . . ?
N2 C26 H26B 109.7 . . ?
N2 C26 P2 109.7(3) . . ?
P2 C26 H26A 109.7 . . ?
P2 C26 H26B 109.7 . . ?
C28 C27 C32 118.5(4) . . ?
C28 C27 P2 120.7(3) . . ?
C32 C27 P2 120.8(3) . . ?
C27 C28 H28 120.2 . . ?
C27 C28 C29 119.6(5) . . ?
C29 C28 H28 120.2 . . ?
C28 C29 H29 119.3 . . ?
C30 C29 C28 121.3(5) . . ?
C30 C29 H29 119.3 . . ?
C29 C30 H30 120.2 . . ?
C29 C30 C31 119.6(5) . . ?
C31 C30 H30 120.2 . . ?
C30 C31 H31 119.8 . . ?
C30 C31 C32 120.5(5) . . ?
C32 C31 H31 119.8 . . ?
C27 C32 H32 119.7 . . ?
C31 C32 C27 120.5(5) . . ?
C31 C32 H32 119.7 . . ?
C34 C33 C38 118.2(4) . . ?
C34 C33 P2 122.8(4) . . ?
C38 C33 P2 118.9(3) . . ?
C33 C34 H34 119.6 . . ?
C35 C34 C33 120.9(5) . . ?
C35 C34 H34 119.6 . . ?
C34 C35 H35 120.3 . . ?
C36 C35 C34 119.3(5) . . ?
C36 C35 H35 120.3 . . ?
C35 C36 H36 119.4 . . ?
C37 C36 C35 121.1(5) . . ?
C37 C36 H36 119.4 . . ?
C36 C37 H37 120.1 . . ?
C36 C37 C38 119.8(5) . . ?
C38 C37 H37 120.1 . . ?
C33 C38 H38 119.7 . . ?
C37 C38 C33 120.7(5) . . ?
C37 C38 H38 119.7 . . ?
C40 C39 N4 122.9(7) . . ?
C44 C39 C40 119.7(8) . . ?
C44 C39 N4 116.8(8) . . ?
C40A C39 N4 114.4(6) . . ?
C44A C39 N4 127.4(6) . . ?
C44A C39 C40A 118.2(6) . . ?
C39 C40 H40 120.2 . . ?
C39 C40 C41 119.7(10) . . ?
C41 C40 H40 120.2 . . ?
C40 C41 H41 120.4 . . ?
C42 C41 C40 119.2(10) . . ?
C42 C41 H41 120.4 . . ?
C41 C42 H42 119.5 . . ?
C43 C42 C41 121.0(10) . . ?
C43 C42 H42 119.5 . . ?
C42 C43 H43 119.9 . . ?
C42 C43 C44 120.2(10) . . ?
C44 C43 H43 119.9 . . ?
C39 C44 C43 119.5(10) . . ?
C39 C44 H44 120.3 . . ?
C43 C44 H44 120.3 . . ?
H45A C45 H45B 108.0 . . ?
N4 C45 H45A 109.5 . . ?
N4 C45 H45B 109.5 . . ?
N4 C45 P3 110.9(3) . . ?
P3 C45 H45A 109.5 . . ?
P3 C45 H45B 109.5 . . ?
C47 C46 N3 123.9(4) . . ?
C51 C46 C47 117.4(4) . . ?
C51 C46 N3 118.7(4) . . ?
C46 C47 H47 120.3 . . ?
C48 C47 C46 119.5(5) . . ?
C48 C47 H47 120.3 . . ?
C47 C48 H48 118.8 . . ?
C49 C48 C47 122.4(5) . . ?
C49 C48 H48 118.8 . . ?
C48 C49 H49 120.8 . . ?
C48 C49 C50 118.4(5) . . ?
C50 C49 H49 120.8 . . ?
C49 C50 H50 119.4 . . ?
C49 C50 C51 121.3(5) . . ?
C51 C50 H50 119.4 . . ?
C46 C51 H51 119.5 . . ?
C50 C51 C46 121.1(5) . . ?
C50 C51 H51 119.5 . . ?
H52A C52 H52B 107.8 . . ?
N3 C52 H52A 109.0 . . ?
N3 C52 H52B 109.0 . . ?
N3 C52 N4 112.8(3) . . ?
N4 C52 H52A 109.0 . . ?
N4 C52 H52B 109.0 . . ?
N1 Fe1 Fe2 102.25(10) . . ?
N1 Fe1 N3 132.58(14) . . ?
N1 Fe1 P2 103.33(11) . . ?
N1 Fe1 P3 118.28(11) . . ?
N3 Fe1 Fe2 49.56(10) . . ?
N3 Fe1 P2 106.37(10) . . ?
N3 Fe1 P3 92.44(10) . . ?
P2 Fe1 Fe2 79.81(3) . . ?
P3 Fe1 Fe2 138.21(4) . . ?
P3 Fe1 P2 99.18(4) . . ?
Cl1 Fe2 Fe1 142.44(4) . . ?
Cl1 Fe2 P1 100.74(5) . . ?
N2 Fe2 Cl1 119.18(10) . . ?
N2 Fe2 Fe1 97.60(10) . . ?
N2 Fe2 N3 113.98(14) . . ?
N2 Fe2 P1 104.04(10) . . ?
N3 Fe2 Cl1 106.96(9) . . ?
N3 Fe2 Fe1 45.33(8) . . ?
N3 Fe2 P1 111.01(10) . . ?
P1 Fe2 Fe1 75.47(3) . . ?
C1 N1 C7 116.3(3) . . ?
C1 N1 Fe1 121.5(3) . . ?
C7 N1 Fe1 117.5(3) . . ?
C20 N2 C26 115.1(3) . . ?
C20 N2 Fe2 121.8(3) . . ?
C26 N2 Fe2 119.2(3) . . ?
C46 N3 C52 114.5(3) . . ?
C46 N3 Fe1 118.6(3) . . ?
C46 N3 Fe2 105.9(2) . . ?
C52 N3 Fe1 115.9(3) . . ?
C52 N3 Fe2 112.2(2) . . ?
Fe1 N3 Fe2 85.12(12) . . ?
C39 N4 C45 111.5(3) . . ?
C39 N4 C52 117.8(3) . . ?
C52 N4 C45 114.3(3) . . ?
C7 P1 Fe2 117.97(14) . . ?
C8 P1 C7 103.5(2) . . ?
C8 P1 Fe2 116.06(14) . . ?
C14 P1 C7 102.9(2) . . ?
C14 P1 C8 102.8(2) . . ?
C14 P1 Fe2 111.76(14) . . ?
C26 P2 Fe1 111.56(14) . . ?
C27 P2 C26 101.00(19) . . ?
C27 P2 Fe1 118.73(15) . . ?
C33 P2 C26 102.3(2) . . ?
C33 P2 C27 101.95(19) . . ?
C33 P2 Fe1 118.72(14) . . ?
C45 P3 Fe1 103.47(14) . . ?
C53 P3 C45 105.8(4) . . ?
C53 P3 Fe1 116.2(4) . . ?
C59 P3 C45 99.2(4) . . ?
C59 P3 Fe1 125.1(3) . . ?
C59 P3 C53 104.3(5) . . ?
C53A P3 C45 101.0(5) . . ?
C53A P3 Fe1 120.3(7) . . ?
C59A P3 C45 106.3(4) . . ?
C59A P3 Fe1 119.0(4) . . ?
C59A P3 C53A 104.5(7) . . ?
C54 C53 P3 125.0(6) . . ?
C54 C53 C58 118.4(6) . . ?
C58 C53 P3 115.8(6) . . ?
C53 C54 H54 118.7 . . ?
C53 C54 C55 122.5(8) . . ?
C55 C54 H54 118.7 . . ?
C54 C55 H55 120.7 . . ?
C56 C55 C54 118.6(8) . . ?
C56 C55 H55 120.7 . . ?
C55 C56 H56 119.5 . . ?
C55 C56 C57 121.1(7) . . ?
C57 C56 H56 119.5 . . ?
C56 C57 H57 120.1 . . ?
C58 C57 C56 119.7(8) . . ?
C58 C57 H57 120.1 . . ?
C53 C58 H58 120.4 . . ?
C57 C58 C53 119.2(7) . . ?
C57 C58 H58 120.4 . . ?
C60 C59 P3 122.7(6) . . ?
C64 C59 P3 120.1(6) . . ?
C64 C59 C60 117.1(6) . . ?
C59 C60 H60 119.7 . . ?
C61 C60 C59 120.5(8) . . ?
C61 C60 H60 119.7 . . ?
C60 C61 H61 119.7 . . ?
C60 C61 C62 120.7(8) . . ?
C62 C61 H61 119.7 . . ?
C61 C62 H62 120.7 . . ?
C63 C62 C61 118.7(8) . . ?
C63 C62 H62 120.7 . . ?
C62 C63 H63 119.4 . . ?
C62 C63 C64 121.2(8) . . ?
C64 C63 H63 119.4 . . ?
C59 C64 H64 119.2 . . ?
C63 C64 C59 121.5(7) . . ?
C63 C64 H64 119.2 . . ?
C54A C53A P3 123.6(8) . . ?
C54A C53A C58A 118.5(8) . . ?
C58A C53A P3 117.4(8) . . ?
C53A C54A H54A 119.3 . . ?
C53A C54A C55A 121.5(10) . . ?
C55A C54A H54A 119.3 . . ?
C54A C55A H55A 120.7 . . ?
C56A C55A C54A 118.6(11) . . ?
C56A C55A H55A 120.7 . . ?
C55A C56A H56A 119.2 . . ?
C55A C56A C57A 121.6(10) . . ?
C57A C56A H56A 119.2 . . ?
C56A C57A H57A 120.5 . . ?
C58A C57A C56A 118.9(10) . . ?
C58A C57A H57A 120.5 . . ?
C53A C58A C57A 118.9(9) . . ?
C53A C58A H58A 120.5 . . ?
C57A C58A H58A 120.5 . . ?
C60A C59A P3 123.6(8) . . ?
C64A C59A P3 119.3(8) . . ?
C64A C59A C60A 117.1(8) . . ?
C59A C60A H60A 119.5 . . ?
C61A C60A C59A 121.1(9) . . ?
C61A C60A H60A 119.5 . . ?
C60A C61A H61A 119.8 . . ?
C60A C61A C62A 120.4(10) . . ?
C62A C61A H61A 119.8 . . ?
C61A C62A H62A 120.7 . . ?
C63A C62A C61A 118.6(10) . . ?
C63A C62A H62A 120.7 . . ?
C62A C63A H63A 119.1 . . ?
C64A C63A C62A 121.7(10) . . ?
C64A C63A H63A 119.1 . . ?
C59A C64A H64A 119.4 . . ?
C63A C64A C59A 121.2(9) . . ?
C63A C64A H64A 119.4 . . ?
H65A C65 H65B 108.3 . . ?
C66 C65 H65A 109.9 . . ?
C66 C65 H65B 109.9 . . ?
O1 C65 H65A 109.9 . . ?
O1 C65 H65B 109.9 . . ?
O1 C65 C66 108.7(8) . . ?
C65 C66 H66A 111.0 . . ?
C65 C66 H66B 111.0 . . ?
H66A C66 H66B 109.0 . . ?
C67 C66 C65 103.8(8) . . ?
C67 C66 H66A 111.0 . . ?
C67 C66 H66B 111.0 . . ?
C66 C67 H67A 110.9 . . ?
C66 C67 H67B 110.9 . . ?
C66 C67 C68 104.3(8) . . ?
H67A C67 H67B 108.9 . . ?
C68 C67 H67A 110.9 . . ?
C68 C67 H67B 110.9 . . ?
C67 C68 H68A 110.5 . . ?
C67 C68 H68B 110.5 . . ?
H68A C68 H68B 108.7 . . ?
O1 C68 C67 106.2(8) . . ?
O1 C68 H68A 110.5 . . ?
O1 C68 H68B 110.5 . . ?
C65 O1 C68 110.7(8) . . ?
H69A C69 H69B 108.3 . . ?
C70 C69 H69A 109.9 . . ?
C70 C69 H69B 109.9 . . ?
O2 C69 H69A 109.9 . . ?
O2 C69 H69B 109.9 . . ?
O2 C69 C70 109.1(9) . . ?
C69 C70 H70A 110.8 . . ?
C69 C70 H70B 110.8 . . ?
C69 C70 C71 104.6(9) . . ?
H70A C70 H70B 108.9 . . ?
C71 C70 H70A 110.8 . . ?
C71 C70 H70B 110.8 . . ?
C70 C71 H71A 110.8 . . ?
C70 C71 H71B 110.8 . . ?
H71A C71 H71B 108.9 . . ?
C72 C71 C70 104.8(9) . . ?
C72 C71 H71A 110.8 . . ?
C72 C71 H71B 110.8 . . ?
C71 C72 H72A 110.1 . . ?
C71 C72 H72B 110.1 . . ?
H72A C72 H72B 108.4 . . ?
O2 C72 C71 107.9(9) . . ?
O2 C72 H72A 110.1 . . ?
O2 C72 H72B 110.1 . . ?
C69 O2 C72 111.1(9) . . ?
H73A C73 H73B 108.8 . . ?
C74 C73 H73A 110.7 . . ?
C74 C73 H73B 110.7 . . ?
O3 C73 H73A 110.7 . . ?
O3 C73 H73B 110.7 . . ?
O3 C73 C74 105.3(10) . . ?
C73 C74 H74A 111.0 . . ?
C73 C74 H74B 111.0 . . ?
C73 C74 C75 103.8(8) . . ?
H74A C74 H74B 109.0 . . ?
C75 C74 H74A 111.0 . . ?
C75 C74 H74B 111.0 . . ?
C74 C75 H75A 111.0 . . ?
C74 C75 H75B 111.0 . . ?
C74 C75 C76 103.9(10) . . ?
H75A C75 H75B 109.0 . . ?
C76 C75 H75A 111.0 . . ?
C76 C75 H75B 111.0 . . ?
C75 C76 H76A 111.6 . . ?
C75 C76 H76B 111.6 . . ?
H76A C76 H76B 109.4 . . ?
O3 C76 C75 101.1(11) . . ?
O3 C76 H76A 111.6 . . ?
O3 C76 H76B 111.6 . . ?
C73 O3 C76 108.5(13) . . ?
H77A C77 H77B 108.4 . . ?
C78 C77 H77A 110.1 . . ?
C78 C77 H77B 110.1 . . ?
O4 C77 H77A 110.1 . . ?
O4 C77 H77B 110.1 . . ?
O4 C77 C78 108.2(10) . . ?
C77 C78 H78A 111.0 . . ?
C77 C78 H78B 111.0 . . ?
C77 C78 C79 104.0(9) . . ?
H78A C78 H78B 109.0 . . ?
C79 C78 H78A 111.0 . . ?
C79 C78 H78B 111.0 . . ?
C78 C79 H79A 110.5 . . ?
C78 C79 H79B 110.5 . . ?
H79A C79 H79B 108.7 . . ?
C80 C79 C78 106.2(11) . . ?
C80 C79 H79A 110.5 . . ?
C80 C79 H79B 110.5 . . ?
C79 C80 H80A 110.5 . . ?
C79 C80 H80B 110.5 . . ?
H80A C80 H80B 108.7 . . ?
O4 C80 C79 106.0(12) . . ?
O4 C80 H80A 110.5 . . ?
O4 C80 H80B 110.5 . . ?
C77 O4 C80 111.4(13) . . ?
H65C C65A H65D 108.6 . . ?
C66A C65A H65C 110.3 . . ?
C66A C65A H65D 110.3 . . ?
O1A C65A H65C 110.3 . . ?
O1A C65A H65D 110.3 . . ?
O1A C65A C66A 107.0(12) . . ?
C65A C66A H66C 110.9 . . ?
C65A C66A H66D 110.9 . . ?
H66C C66A H66D 108.9 . . ?
C67A C66A C65A 104.1(11) . . ?
C67A C66A H66C 110.9 . . ?
C67A C66A H66D 110.9 . . ?
C66A C67A H67C 111.2 . . ?
C66A C67A H67D 111.2 . . ?
C66A C67A C68A 102.9(13) . . ?
H67C C67A H67D 109.1 . . ?
C68A C67A H67C 111.2 . . ?
C68A C67A H67D 111.2 . . ?
C67A C68A H68C 111.3 . . ?
C67A C68A H68D 111.3 . . ?
H68C C68A H68D 109.2 . . ?
O1A C68A C67A 102.5(13) . . ?
O1A C68A H68C 111.3 . . ?
O1A C68A H68D 111.3 . . ?
C65A O1A C68A 107.1(14) . . ?
H69C C69A H69D 108.5 . . ?
C70A C69A H69C 110.2 . . ?
C70A C69A H69D 110.2 . . ?
O2A C69A H69C 110.2 . . ?
O2A C69A H69D 110.2 . . ?
O2A C69A C70A 107.5(14) . . ?
C69A C70A H70C 110.9 . . ?
C69A C70A H70D 110.9 . . ?
C69A C70A C71A 104.3(12) . . ?
H70C C70A H70D 108.9 . . ?
C71A C70A H70C 110.9 . . ?
C71A C70A H70D 110.9 . . ?
C70A C71A H71C 111.1 . . ?
C70A C71A H71D 111.1 . . ?
C70A C71A C72A 103.3(13) . . ?
H71C C71A H71D 109.1 . . ?
C72A C71A H71C 111.1 . . ?
C72A C71A H71D 111.1 . . ?
C71A C72A H72C 111.0 . . ?
C71A C72A H72D 111.0 . . ?
H72C C72A H72D 109.0 . . ?
O2A C72A C71A 104.0(14) . . ?
O2A C72A H72C 111.0 . . ?
O2A C72A H72D 111.0 . . ?
C69A O2A C72A 106.0(15) . . ?
H73C C73A H73D 109.0 . . ?
C74A C73A H73C 111.0 . . ?
C74A C73A H73D 111.0 . . ?
O3A C73A H73C 111.0 . . ?
O3A C73A H73D 111.0 . . ?
O3A C73A C74A 103.6(14) . . ?
C73A C74A H74C 111.0 . . ?
C73A C74A H74D 111.0 . . ?
C73A C74A C75A 103.7(12) . . ?
H74C C74A H74D 109.0 . . ?
C75A C74A H74C 111.0 . . ?
C75A C74A H74D 111.0 . . ?
C74A C75A H75C 111.1 . . ?
C74A C75A H75D 111.1 . . ?
C74A C75A C76A 103.5(14) . . ?
H75C C75A H75D 109.0 . . ?
C76A C75A H75C 111.1 . . ?
C76A C75A H75D 111.1 . . ?
C75A C76A H76C 112.0 . . ?
C75A C76A H76D 112.0 . . ?
H76C C76A H76D 109.7 . . ?
O3A C76A C75A 98.7(15) . . ?
O3A C76A H76C 112.0 . . ?
O3A C76A H76D 112.0 . . ?
C73A O3A C76A 107.7(17) . . ?
H77C C77A H77D 108.5 . . ?
C78A C77A H77C 110.2 . . ?
C78A C77A H77D 110.2 . . ?
O4A C77A H77C 110.2 . . ?
O4A C77A H77D 110.2 . . ?
O4A C77A C78A 107.5(13) . . ?
C77A C78A H78C 111.2 . . ?
C77A C78A H78D 111.2 . . ?
C77A C78A C79A 102.8(12) . . ?
H78C C78A H78D 109.1 . . ?
C79A C78A H78C 111.2 . . ?
C79A C78A H78D 111.2 . . ?
C78A C79A H79C 110.6 . . ?
C78A C79A H79D 110.6 . . ?
H79C C79A H79D 108.8 . . ?
C80A C79A C78A 105.6(14) . . ?
C80A C79A H79C 110.6 . . ?
C80A C79A H79D 110.6 . . ?
C79A C80A H80C 111.2 . . ?
C79A C80A H80D 111.2 . . ?
H80C C80A H80D 109.1 . . ?
O4A C80A C79A 103.1(14) . . ?
O4A C80A H80C 111.2 . . ?
O4A C80A H80D 111.2 . . ?
C77A O4A C80A 112.2(15) . . ?
C39 C40A H40A 119.9 . . ?
C39 C40A C41A 120.1(8) . . ?
C41A C40A H40A 119.9 . . ?
C40A C41A H41A 119.5 . . ?
C42A C41A C40A 121.0(8) . . ?
C42A C41A H41A 119.5 . . ?
C41A C42A H42A 120.3 . . ?
C41A C42A C43A 119.5(7) . . ?
C43A C42A H42A 120.3 . . ?
C42A C43A H43A 119.8 . . ?
C42A C43A C44A 120.5(8) . . ?
C44A C43A H43A 119.8 . . ?
C39 C44A C43A 120.7(8) . . ?
C39 C44A H44A 119.7 . . ?
C43A C44A H44A 119.7 . . ?

loop_
_geom_bond_atom_site_label_1
_geom_bond_atom_site_label_2
_geom_bond_distance
_geom_bond_site_symmetry_2
_geom_bond_publ_flag
C1 C2 1.402(6) . ?
C1 C6 1.403(7) . ?
C1 N1 1.400(5) . ?
C2 H2 0.9300 . ?
C2 C3 1.376(7) . ?
C3 H3 0.9300 . ?
C3 C4 1.372(9) . ?
C4 H4 0.9300 . ?
C4 C5 1.377(9) . ?
C5 H5 0.9300 . ?
C5 C6 1.392(8) . ?
C6 H6 0.9300 . ?
C7 H7A 0.9700 . ?
C7 H7B 0.9700 . ?
C7 N1 1.463(6) . ?
C7 P1 1.847(4) . ?
C8 C9 1.378(7) . ?
C8 C13 1.389(6) . ?
C8 P1 1.834(4) . ?
C9 H9 0.9300 . ?
C9 C10 1.411(7) . ?
C10 H10 0.9300 . ?
C10 C11 1.376(9) . ?
C11 H11 0.9300 . ?
C11 C12 1.360(9) . ?
C12 H12 0.9300 . ?
C12 C13 1.397(7) . ?
C13 H13 0.9300 . ?
C14 C15 1.390(7) . ?
C14 C19 1.364(7) . ?
C14 P1 1.818(5) . ?
C15 H15 0.9300 . ?
C15 C16 1.363(8) . ?
C16 H16 0.9300 . ?
C16 C17 1.362(9) . ?
C17 H17 0.9300 . ?
C17 C18 1.384(10) . ?
C18 H18 0.9300 . ?
C18 C19 1.385(9) . ?
C19 H19 0.9300 . ?
C20 C21 1.393(6) . ?
C20 C25 1.387(6) . ?
C20 N2 1.403(5) . ?
C21 H21 0.9300 . ?
C21 C22 1.391(7) . ?
C22 H22 0.9300 . ?
C22 C23 1.376(9) . ?
C23 H23 0.9300 . ?
C23 C24 1.379(9) . ?
C24 H24 0.9300 . ?
C24 C25 1.365(7) . ?
C25 H25 0.9300 . ?
C26 H26A 0.9700 . ?
C26 H26B 0.9700 . ?
C26 N2 1.463(5) . ?
C26 P2 1.840(4) . ?
C27 C28 1.379(7) . ?
C27 C32 1.386(6) . ?
C27 P2 1.833(4) . ?
C28 H28 0.9300 . ?
C28 C29 1.381(7) . ?
C29 H29 0.9300 . ?
C29 C30 1.353(8) . ?
C30 H30 0.9300 . ?
C30 C31 1.358(8) . ?
C31 H31 0.9300 . ?
C31 C32 1.374(6) . ?
C32 H32 0.9300 . ?
C33 C34 1.394(6) . ?
C33 C38 1.406(6) . ?
C33 P2 1.823(4) . ?
C34 H34 0.9300 . ?
C34 C35 1.393(7) . ?
C35 H35 0.9300 . ?
C35 C36 1.377(8) . ?
C36 H36 0.9300 . ?
C36 C37 1.373(8) . ?
C37 H37 0.9300 . ?
C37 C38 1.382(7) . ?
C38 H38 0.9300 . ?
C39 C40 1.388(10) . ?
C39 C44 1.367(9) . ?
C39 N4 1.441(5) . ?
C39 C40A 1.390(9) . ?
C39 C44A 1.372(8) . ?
C40 H40 0.9300 . ?
C40 C41 1.397(11) . ?
C41 H41 0.9300 . ?
C41 C42 1.361(12) . ?
C42 H42 0.9300 . ?
C42 C43 1.359(12) . ?
C43 H43 0.9300 . ?
C43 C44 1.392(11) . ?
C44 H44 0.9300 . ?
C45 H45A 0.9700 . ?
C45 H45B 0.9700 . ?
C45 N4 1.476(5) . ?
C45 P3 1.858(5) . ?
C46 C47 1.398(6) . ?
C46 C51 1.392(7) . ?
C46 N3 1.441(5) . ?
C47 H47 0.9300 . ?
C47 C48 1.391(7) . ?
C48 H48 0.9300 . ?
C48 C49 1.349(8) . ?
C49 H49 0.9300 . ?
C49 C50 1.366(8) . ?
C50 H50 0.9300 . ?
C50 C51 1.374(7) . ?
C51 H51 0.9300 . ?
C52 H52A 0.9700 . ?
C52 H52B 0.9700 . ?
C52 N3 1.462(5) . ?
C52 N4 1.473(5) . ?
Cl1 Fe2 2.2518(12) . ?
Fe1 Fe2 2.8344(8) . ?
Fe1 N1 1.961(3) . ?
Fe1 N3 2.023(3) . ?
Fe1 P2 2.5165(12) . ?
Fe1 P3 2.4647(13) . ?
Fe2 N2 1.967(3) . ?
Fe2 N3 2.165(3) . ?
Fe2 P1 2.4825(12) . ?
P3 C53 1.840(6) . ?
P3 C59 1.820(6) . ?
P3 C53A 1.835(7) . ?
P3 C59A 1.821(8) . ?
C53 C54 1.376(9) . ?
C53 C58 1.393(8) . ?
C54 H54 0.9300 . ?
C54 C55 1.384(9) . ?
C55 H55 0.9300 . ?
C55 C56 1.338(11) . ?
C56 H56 0.9300 . ?
C56 C57 1.407(11) . ?
C57 H57 0.9300 . ?
C57 C58 1.390(8) . ?
C58 H58 0.9300 . ?
C59 C60 1.402(8) . ?
C59 C64 1.397(8) . ?
C60 H60 0.9300 . ?
C60 C61 1.384(10) . ?
C61 H61 0.9300 . ?
C61 C62 1.390(11) . ?
C62 H62 0.9300 . ?
C62 C63 1.365(10) . ?
C63 H63 0.9300 . ?
C63 C64 1.367(9) . ?
C64 H64 0.9300 . ?
C53A C54A 1.375(10) . ?
C53A C58A 1.390(9) . ?
C54A H54A 0.9300 . ?
C54A C55A 1.381(10) . ?
C55A H55A 0.9300 . ?
C55A C56A 1.333(12) . ?
C56A H56A 0.9300 . ?
C56A C57A 1.407(12) . ?
C57A H57A 0.9300 . ?
C57A C58A 1.397(10) . ?
C58A H58A 0.9300 . ?
C59A C60A 1.402(10) . ?
C59A C64A 1.398(9) . ?
C60A H60A 0.9300 . ?
C60A C61A 1.385(11) . ?
C61A H61A 0.9300 . ?
C61A C62A 1.390(12) . ?
C62A H62A 0.9300 . ?
C62A C63A 1.369(11) . ?
C63A H63A 0.9300 . ?
C63A C64A 1.367(10) . ?
C64A H64A 0.9300 . ?
C65 H65A 0.9700 . ?
C65 H65B 0.9700 . ?
C65 C66 1.547(9) . ?
C65 O1 1.432(8) . ?
C66 H66A 0.9700 . ?
C66 H66B 0.9700 . ?
C66 C67 1.544(9) . ?
C67 H67A 0.9700 . ?
C67 H67B 0.9700 . ?
C67 C68 1.552(9) . ?
C68 H68A 0.9700 . ?
C68 H68B 0.9700 . ?
C68 O1 1.446(9) . ?
C69 H69A 0.9700 . ?
C69 H69B 0.9700 . ?
C69 C70 1.529(9) . ?
C69 O2 1.410(9) . ?
C70 H70A 0.9700 . ?
C70 H70B 0.9700 . ?
C70 C71 1.542(9) . ?
C71 H71A 0.9700 . ?
C71 H71B 0.9700 . ?
C71 C72 1.528(9) . ?
C72 H72A 0.9700 . ?
C72 H72B 0.9700 . ?
C72 O2 1.439(9) . ?
C73 H73A 0.9700 . ?
C73 H73B 0.9700 . ?
C73 C74 1.545(10) . ?
C73 O3 1.423(10) . ?
C74 H74A 0.9700 . ?
C74 H74B 0.9700 . ?
C74 C75 1.548(10) . ?
C75 H75A 0.9700 . ?
C75 H75B 0.9700 . ?
C75 C76 1.557(10) . ?
C76 H76A 0.9700 . ?
C76 H76B 0.9700 . ?
C76 O3 1.434(10) . ?
C77 H77A 0.9700 . ?
C77 H77B 0.9700 . ?
C77 C78 1.545(10) . ?
C77 O4 1.428(10) . ?
C78 H78A 0.9700 . ?
C78 H78B 0.9700 . ?
C78 C79 1.550(10) . ?
C79 H79A 0.9700 . ?
C79 H79B 0.9700 . ?
C79 C80 1.541(10) . ?
C80 H80A 0.9700 . ?
C80 H80B 0.9700 . ?
C80 O4 1.430(10) . ?
C65A H65C 0.9700 . ?
C65A H65D 0.9700 . ?
C65A C66A 1.551(13) . ?
C65A O1A 1.442(12) . ?
C66A H66C 0.9700 . ?
C66A H66D 0.9700 . ?
C66A C67A 1.547(13) . ?
C67A H67C 0.9700 . ?
C67A H67D 0.9700 . ?
C67A C68A 1.560(13) . ?
C68A H68C 0.9700 . ?
C68A H68D 0.9700 . ?
C68A O1A 1.458(13) . ?
C69A H69C 0.9700 . ?
C69A H69D 0.9700 . ?
C69A C70A 1.530(13) . ?
C69A O2A 1.421(13) . ?
C70A H70C 0.9700 . ?
C70A H70D 0.9700 . ?
C70A C71A 1.539(13) . ?
C71A H71C 0.9700 . ?
C71A H71D 0.9700 . ?
C71A C72A 1.539(14) . ?
C72A H72C 0.9700 . ?
C72A H72D 0.9700 . ?
C72A O2A 1.451(13) . ?
C73A H73C 0.9700 . ?
C73A H73D 0.9700 . ?
C73A C74A 1.538(14) . ?
C73A O3A 1.418(14) . ?
C74A H74C 0.9700 . ?
C74A H74D 0.9700 . ?
C74A C75A 1.548(14) . ?
C75A H75C 0.9700 . ?
C75A H75D 0.9700 . ?
C75A C76A 1.557(14) . ?
C76A H76C 0.9700 . ?
C76A H76D 0.9700 . ?
C76A O3A 1.432(14) . ?
C77A H77C 0.9700 . ?
C77A H77D 0.9700 . ?
C77A C78A 1.546(13) . ?
C77A O4A 1.427(13) . ?
C78A H78C 0.9700 . ?
C78A H78D 0.9700 . ?
C78A C79A 1.549(14) . ?
C79A H79C 0.9700 . ?
C79A H79D 0.9700 . ?
C79A C80A 1.540(14) . ?
C80A H80C 0.9700 . ?
C80A H80D 0.9700 . ?
C80A O4A 1.432(14) . ?
C40A H40A 0.9300 . ?
C40A C41A 1.390(10) . ?
C41A H41A 0.9300 . ?
C41A C42A 1.354(11) . ?
C42A H42A 0.9300 . ?
C42A C43A 1.362(11) . ?
C43A H43A 0.9300 . ?
C43A C44A 1.395(10) . ?
C44A H44A 0.9300 . ?

loop_
_geom_torsion_atom_site_label_1
_geom_torsion_atom_site_label_2
_geom_torsion_atom_site_label_3
_geom_torsion_atom_site_label_4
_geom_torsion
_geom_torsion_site_symmetry_1
_geom_torsion_site_symmetry_2
_geom_torsion_site_symmetry_3
_geom_torsion_site_symmetry_4
_geom_torsion_publ_flag
C1 C2 C3 C4 1.3(9) . . . . ?
C2 C1 C6 C5 -2.8(7) . . . . ?
C2 C1 N1 C7 -22.6(6) . . . . ?
C2 C1 N1 Fe1 132.4(4) . . . . ?
C2 C3 C4 C5 -4.9(10) . . . . ?
C3 C4 C5 C6 4.7(10) . . . . ?
C4 C5 C6 C1 -0.8(9) . . . . ?
C6 C1 C2 C3 2.6(7) . . . . ?
C6 C1 N1 C7 160.2(4) . . . . ?
C6 C1 N1 Fe1 -44.9(5) . . . . ?
C8 C9 C10 C11 1.2(9) . . . . ?
C9 C8 C13 C12 0.3(8) . . . . ?
C9 C8 P1 C7 -18.9(4) . . . . ?
C9 C8 P1 C14 -125.7(4) . . . . ?
C9 C8 P1 Fe2 112.0(4) . . . . ?
C9 C10 C11 C12 -0.7(10) . . . . ?
C10 C11 C12 C13 0.0(9) . . . . ?
C11 C12 C13 C8 0.2(9) . . . . ?
C13 C8 C9 C10 -1.1(8) . . . . ?
C13 C8 P1 C7 162.1(4) . . . . ?
C13 C8 P1 C14 55.2(4) . . . . ?
C13 C8 P1 Fe2 -67.1(4) . . . . ?
C14 C15 C16 C17 -0.1(11) . . . . ?
C15 C14 C19 C18 1.2(9) . . . . ?
C15 C14 P1 C7 -42.2(5) . . . . ?
C15 C14 P1 C8 65.1(4) . . . . ?
C15 C14 P1 Fe2 -169.7(4) . . . . ?
C15 C16 C17 C18 0.8(12) . . . . ?
C16 C17 C18 C19 -0.4(13) . . . . ?
C17 C18 C19 C14 -0.6(12) . . . . ?
C19 C14 C15 C16 -0.8(9) . . . . ?
C19 C14 P1 C7 138.1(5) . . . . ?
C19 C14 P1 C8 -114.6(5) . . . . ?
C19 C14 P1 Fe2 10.6(5) . . . . ?
C20 C21 C22 C23 -0.7(11) . . . . ?
C21 C20 C25 C24 1.9(7) . . . . ?
C21 C20 N2 C26 -20.6(6) . . . . ?
C21 C20 N2 Fe2 137.1(4) . . . . ?
C21 C22 C23 C24 2.0(12) . . . . ?
C22 C23 C24 C25 -1.4(11) . . . . ?
C23 C24 C25 C20 -0.6(9) . . . . ?
C25 C20 C21 C22 -1.3(8) . . . . ?
C25 C20 N2 C26 160.2(4) . . . . ?
C25 C20 N2 Fe2 -42.1(5) . . . . ?
C27 C28 C29 C30 1.0(11) . . . . ?
C28 C27 C32 C31 1.3(8) . . . . ?
C28 C27 P2 C26 -54.1(5) . . . . ?
C28 C27 P2 C33 51.1(5) . . . . ?
C28 C27 P2 Fe1 -176.3(4) . . . . ?
C28 C29 C30 C31 1.3(10) . . . . ?
C29 C30 C31 C32 -2.3(9) . . . . ?
C30 C31 C32 C27 1.0(8) . . . . ?
C32 C27 C28 C29 -2.3(9) . . . . ?
C32 C27 P2 C26 126.0(4) . . . . ?
C32 C27 P2 C33 -128.8(4) . . . . ?
C32 C27 P2 Fe1 3.7(4) . . . . ?
C33 C34 C35 C36 2.0(8) . . . . ?
C34 C33 C38 C37 1.2(7) . . . . ?
C34 C33 P2 C26 -37.6(4) . . . . ?
C34 C33 P2 C27 -141.8(4) . . . . ?
C34 C33 P2 Fe1 85.6(4) . . . . ?
C34 C35 C36 C37 -1.7(10) . . . . ?
C35 C36 C37 C38 1.2(10) . . . . ?
C36 C37 C38 C33 -0.9(9) . . . . ?
C38 C33 C34 C35 -1.7(7) . . . . ?
C38 C33 P2 C26 147.1(4) . . . . ?
C38 C33 P2 C27 42.9(4) . . . . ?
C38 C33 P2 Fe1 -89.7(4) . . . . ?
C39 C40 C41 C42 -4(3) . . . . ?
C39 C40A C41A C42A 0.0(3) . . . . ?
C40 C39 C44 C43 -7(2) . . . . ?
C40 C39 N4 C45 98.7(13) . . . . ?
C40 C39 N4 C52 -126.3(13) . . . . ?
C40 C41 C42 C43 -5(3) . . . . ?
C41 C42 C43 C44 7(3) . . . . ?
C42 C43 C44 C39 -1(2) . . . . ?
C44 C39 C40 C41 10(2) . . . . ?
C44 C39 N4 C45 -90.4(12) . . . . ?
C44 C39 N4 C52 44.6(12) . . . . ?
C45 P3 C53 C54 -14.5(14) . . . . ?
C45 P3 C53 C58 155.3(10) . . . . ?
C45 P3 C59 C60 105.3(9) . . . . ?
C45 P3 C59 C64 -71.8(9) . . . . ?
C45 P3 C53A C54A -24(2) . . . . ?
C45 P3 C53A C58A 163.9(18) . . . . ?
C45 P3 C59A C60A 113.9(6) . . . . ?
C45 P3 C59A C64A -66.4(6) . . . . ?
C46 C47 C48 C49 0.6(9) . . . . ?
C47 C46 C51 C50 -2.1(7) . . . . ?
C47 C46 N3 C52 -14.1(6) . . . . ?
C47 C46 N3 Fe1 -156.8(4) . . . . ?
C47 C46 N3 Fe2 110.0(4) . . . . ?
C47 C48 C49 C50 -2.2(10) . . . . ?
C48 C49 C50 C51 1.6(10) . . . . ?
C49 C50 C51 C46 0.6(9) . . . . ?
C51 C46 C47 C48 1.5(7) . . . . ?
C51 C46 N3 C52 168.3(4) . . . . ?
C51 C46 N3 Fe1 25.6(5) . . . . ?
C51 C46 N3 Fe2 -67.6(4) . . . . ?
Fe1 P3 C53 C54 -128.6(12) . . . . ?
Fe1 P3 C53 C58 41.2(13) . . . . ?
Fe1 P3 C59 C60 -141.0(8) . . . . ?
Fe1 P3 C59 C64 41.9(10) . . . . ?
Fe1 P3 C53A C54A -136.6(19) . . . . ?
Fe1 P3 C53A C58A 51(2) . . . . ?
Fe1 P3 C59A C60A -130.0(6) . . . . ?
Fe1 P3 C59A C64A 49.7(6) . . . . ?
N1 C1 C2 C3 -174.7(5) . . . . ?
N1 C1 C6 C5 174.7(5) . . . . ?
N1 C7 P1 C8 85.9(3) . . . . ?
N1 C7 P1 C14 -167.3(3) . . . . ?
N1 C7 P1 Fe2 -43.8(3) . . . . ?
N2 C20 C21 C22 179.5(5) . . . . ?
N2 C20 C25 C24 -178.8(5) . . . . ?
N2 C26 P2 C27 -171.4(3) . . . . ?
N2 C26 P2 C33 83.7(3) . . . . ?
N2 C26 P2 Fe1 -44.3(3) . . . . ?
N3 C46 C47 C48 -176.1(5) . . . . ?
N3 C46 C51 C50 175.6(5) . . . . ?
N3 C52 N4 C39 140.2(3) . . . . ?
N3 C52 N4 C45 -86.0(4) . . . . ?
N4 C39 C40 C41 -179.7(12) . . . . ?
N4 C39 C44 C43 -178.7(12) . . . . ?
N4 C39 C40A C41A -179.84(19) . . . . ?
N4 C39 C44A C43A 179.7(2) . . . . ?
N4 C45 P3 Fe1 -51.5(3) . . . . ?
N4 C45 P3 C53 -174.2(6) . . . . ?
N4 C45 P3 C59 78.0(4) . . . . ?
N4 C45 P3 C53A -176.7(8) . . . . ?
N4 C45 P3 C59A 74.6(6) . . . . ?
N4 C52 N3 C46 -69.9(4) . . . . ?
N4 C52 N3 Fe1 73.8(4) . . . . ?
N4 C52 N3 Fe2 169.3(2) . . . . ?
P1 C7 N1 C1 -154.7(3) . . . . ?
P1 C7 N1 Fe1 49.3(3) . . . . ?
P1 C8 C9 C10 179.9(4) . . . . ?
P1 C8 C13 C12 179.4(4) . . . . ?
P1 C14 C15 C16 179.5(5) . . . . ?
P1 C14 C19 C18 -179.1(6) . . . . ?
P2 C26 N2 C20 -146.1(3) . . . . ?
P2 C26 N2 Fe2 55.6(4) . . . . ?
P2 C27 C28 C29 177.8(5) . . . . ?
P2 C27 C32 C31 -178.8(4) . . . . ?
P2 C33 C34 C35 -177.0(4) . . . . ?
P2 C33 C38 C37 176.6(4) . . . . ?
P3 C45 N4 C39 -148.1(3) . . . . ?
P3 C45 N4 C52 75.2(4) . . . . ?
P3 C53 C54 C55 178.7(11) . . . . ?
P3 C53 C58 C57 -175.9(10) . . . . ?
P3 C59 C60 C61 180.0(9) . . . . ?
P3 C59 C64 C63 176.9(9) . . . . ?
P3 C53A C54A C55A 170.5(18) . . . . ?
P3 C53A C58A C57A -177.4(17) . . . . ?
P3 C59A C60A C61A 180.0(2) . . . . ?
P3 C59A C64A C63A -179.9(2) . . . . ?
C53 P3 C59 C60 -3.7(10) . . . . ?
C53 P3 C59 C64 179.2(9) . . . . ?
C53 C54 C55 C56 -6(2) . . . . ?
C54 C53 C58 C57 -5(2) . . . . ?
C54 C55 C56 C57 -0.2(19) . . . . ?
C55 C56 C57 C58 3.7(17) . . . . ?
C56 C57 C58 C53 -0.7(18) . . . . ?
C58 C53 C54 C55 9(2) . . . . ?
C59 P3 C53 C54 89.6(14) . . . . ?
C59 P3 C53 C58 -100.6(12) . . . . ?
C59 C60 C61 C62 1.7(18) . . . . ?
C60 C59 C64 C63 -0.4(16) . . . . ?
C60 C61 C62 C63 2.8(18) . . . . ?
C61 C62 C63 C64 -6.2(18) . . . . ?
C62 C63 C64 C59 5.0(18) . . . . ?
C64 C59 C60 C61 -2.9(16) . . . . ?
C53A P3 C59A C60A 7.7(8) . . . . ?
C53A P3 C59A C64A -172.6(7) . . . . ?
C53A C54A C55A C56A 13(3) . . . . ?
C54A C53A C58A C57A 10(3) . . . . ?
C54A C55A C56A C57A -2(3) . . . . ?
C55A C56A C57A C58A -5(3) . . . . ?
C56A C57A C58A C53A 1(3) . . . . ?
C58A C53A C54A C55A -17(3) . . . . ?
C59A P3 C53A C54A 86(2) . . . . ?
C59A P3 C53A C58A -86(2) . . . . ?
C59A C60A C61A C62A -0.2(3) . . . . ?
C60A C59A C64A C63A -0.2(4) . . . . ?
C60A C61A C62A C63A 0.0(2) . . . . ?
C61A C62A C63A C64A 0.0(3) . . . . ?
C62A C63A C64A C59A 0.0(3) . . . . ?
C64A C59A C60A C61A 0.3(4) . . . . ?
C65 C66 C67 C68 -22(2) . . . . ?
C66 C65 O1 C68 4(3) . . . . ?
C66 C67 C68 O1 25(2) . . . . ?
C67 C68 O1 C65 -18(2) . . . . ?
O1 C65 C66 C67 12(2) . . . . ?
C69 C70 C71 C72 -15(3) . . . . ?
C70 C69 O2 C72 -2(3) . . . . ?
C70 C71 C72 O2 15(3) . . . . ?
C71 C72 O2 C69 -8(3) . . . . ?
O2 C69 C70 C71 11(3) . . . . ?
C73 C74 C75 C76 -14(4) . . . . ?
C74 C73 O3 C76 35(3) . . . . ?
C74 C75 C76 O3 33(3) . . . . ?
C75 C76 O3 C73 -43(3) . . . . ?
O3 C73 C74 C75 -11(4) . . . . ?
C77 C78 C79 C80 -8(9) . . . . ?
C78 C77 O4 C80 17(8) . . . . ?
C78 C79 C80 O4 18(7) . . . . ?
C79 C80 O4 C77 -22(6) . . . . ?
O4 C77 C78 C79 -5(9) . . . . ?
C65A C66A C67A C68A 20(4) . . . . ?
C66A C65A O1A C68A -28(4) . . . . ?
C66A C67A C68A O1A -37(3) . . . . ?
C67A C68A O1A C65A 41(3) . . . . ?
O1A C65A C66A C67A 4(5) . . . . ?
C69A C70A C71A C72A 13(5) . . . . ?
C70A C69A O2A C72A -32(4) . . . . ?
C70A C71A C72A O2A -32(4) . . . . ?
C71A C72A O2A C69A 40(3) . . . . ?
O2A C69A C70A C71A 11(5) . . . . ?
C73A C74A C75A C76A 14(5) . . . . ?
C74A C73A O3A C76A -41(4) . . . . ?
C74A C75A C76A O3A -37(4) . . . . ?
C75A C76A O3A C73A 49(3) . . . . ?
O3A C73A C74A C75A 14(5) . . . . ?
C77A C78A C79A C80A -22(4) . . . . ?
C78A C77A O4A C80A 14(6) . . . . ?
C78A C79A C80A O4A 30(4) . . . . ?
C79A C80A O4A C77A -27(5) . . . . ?
O4A C77A C78A C79A 6(5) . . . . ?
C40A C39 N4 C45 80.0(6) . . . . ?
C40A C39 N4 C52 -145.0(6) . . . . ?
C40A C39 C44A C43A -0.1(3) . . . . ?
C40A C41A C42A C43A 0.1(3) . . . . ?
C41A C42A C43A C44A -0.2(4) . . . . ?
C42A C43A C44A C39 0.2(4) . . . . ?
C44A C39 N4 C45 -99.8(6) . . . . ?
C44A C39 N4 C52 35.2(6) . . . . ?
C44A C39 C40A C41A 0.0(2) . . . . ?
